data_4126575
loop_
_publ_author_name
'Lamouroux, Arthur'
'Sebaoun, Laure'
'Wicher, Barbara'
'Kauffmann, Brice'
'Ferrand, Yann'
'Maurizot, Victor'
'Huc, Ivan'

_publ_section_title
;
 Controlling Dipole Orientation through Curvature: Aromatic Foldamer Bent
 \b-Sheets and Helix-Sheet-Helix Architectures.
;
_journal_name_full 'Journal of the American Chemical Society'
_journal_paper_doi 10.1021/jacs.7b07961
_journal_year 2017
_chemical_formula_moiety 'C235 H234 N48 O41, 2(C H Cl3), 3(C H4 O)'
_chemical_formula_sum 'C240 H248 Cl6 N48 O44'
_chemical_formula_weight 4721.55
_space_group_crystal_system monoclinic
_space_group_IT_number 14
_space_group_name_Hall '-P 2ybc'
_space_group_name_H-M_alt 'P 1 21/c 1'
_symmetry_space_group_name_Hall '-P 2ybc'
_symmetry_space_group_name_H-M 'P 1 21/c 1'
_atom_sites_solution_hydrogens mixed
_audit_creation_method SHELXL-2016/4
_cell_angle_alpha 90
_cell_angle_beta 117.150(3)
_cell_angle_gamma 90
_cell_formula_units_Z 4
_cell_length_a 26.580(6)
_cell_length_b 31.783(5)
_cell_length_c 39.824(7)
_cell_measurement_reflns_used 10101
_cell_measurement_temperature 100(2)
_cell_measurement_theta_max 59.7
_cell_measurement_theta_min 18.8
_cell_volume 29936(10)
_computing_cell_refinement
;
CrystalClear-SM Expert 2.1 b32 (Rigaku, 2014)
;
_computing_data_collection
;
CrystalClear-SM Expert 2.1 b32 (Rigaku, 2014)
;
_computing_data_reduction
;
CrystalClear-SM Expert 2.1 b32 (Rigaku, 2014)
;
_computing_publication_material 'SHELXL-2014/7 (Sheldrick, 2014)'
_computing_structure_refinement 'SHELXL-2014/7 (Sheldrick, 2014)'
_computing_structure_solution 'SHELXT-2014/7 (Sheldrick, 2014)'
_diffrn_ambient_temperature 100(2)
_diffrn_detector_area_resol_mean 5.8140
_diffrn_measured_fraction_theta_full 0.984
_diffrn_measured_fraction_theta_max 0.984
_diffrn_measurement_device_type 'partial chi'
_diffrn_measurement_method \w-scans
_diffrn_radiation_type CuK\a
_diffrn_radiation_wavelength 1.54178
_diffrn_reflns_av_R_equivalents 0.0704
_diffrn_reflns_av_unetI/netI 0.0815
_diffrn_reflns_Laue_measured_fraction_full 0.984
_diffrn_reflns_Laue_measured_fraction_max 0.984
_diffrn_reflns_limit_h_max 26
_diffrn_reflns_limit_h_min -26
_diffrn_reflns_limit_k_max 31
_diffrn_reflns_limit_k_min -30
_diffrn_reflns_limit_l_max 39
_diffrn_reflns_limit_l_min -39
_diffrn_reflns_number 96587
_diffrn_reflns_point_group_measured_fraction_full 0.984
_diffrn_reflns_point_group_measured_fraction_max 0.984
_diffrn_reflns_theta_full 50.433
_diffrn_reflns_theta_max 50.433
_diffrn_reflns_theta_min 1.867
_diffrn_source 'Rigaku MM007 rotating anode'
_exptl_absorpt_coefficient_mu 1.080
_exptl_absorpt_correction_T_max 1.000
_exptl_absorpt_correction_T_min 0.742
_exptl_absorpt_correction_type multi-scan
_exptl_absorpt_process_details 'CrystalClear-SM Expert 2.1 b32 (Rigaku, 2014)'
_exptl_crystal_colour yellow
_exptl_crystal_density_diffrn 1.048
_exptl_crystal_description prism
_exptl_crystal_F_000 9912
_exptl_crystal_size_max 0.400
_exptl_crystal_size_mid 0.040
_exptl_crystal_size_min 0.020
_refine_diff_density_max 1.071
_refine_diff_density_min -0.686
_refine_diff_density_rms 0.090
_refine_ls_extinction_method none
_refine_ls_goodness_of_fit_ref 1.940
_refine_ls_hydrogen_treatment constr
_refine_ls_matrix_type full
_refine_ls_number_parameters 2260
_refine_ls_number_reflns 30824
_refine_ls_number_restraints 247
_refine_ls_restrained_S_all 1.940
_refine_ls_R_factor_all 0.1986
_refine_ls_R_factor_gt 0.1449
_refine_ls_shift/su_max 0.002
_refine_ls_shift/su_mean 0.000
_refine_ls_structure_factor_coef Fsqd
_refine_ls_weighting_details 'w=1/[\s^2^(Fo^2^)+(0.1000P)^2^] where P=(Fo^2^+2Fc^2^)/3'
_refine_ls_weighting_scheme calc
_refine_ls_wR_factor_gt 0.3639
_refine_ls_wR_factor_ref 0.3839
_reflns_Friedel_coverage 0.000
_reflns_number_gt 15805
_reflns_number_total 30824
_reflns_threshold_expression 'I > 2\s(I)'
_cod_data_source_file ja7b07961_si_005.cif
_cod_data_source_block q3pn2at_u_tan2pq3
_cod_depositor_comments
;
The following automatic conversions were performed:

'_exptl_absorpt_correction_type' value 'Multi-scan' changed to
'multi-scan' according to
/home/data/users/saulius/crontab/automatic-downloads/rss-feeds/ACS/lib/dictionaries/cif_core.dic
dictionary named 'cif_core.dic' version 2.4.2 from 2011-04-26.

Automatic conversion script
Id: cif_fix_values 4973 2017-02-22 13:04:09Z antanas 
;
_cod_original_cell_volume 29936(9)
_cod_database_code 4126575
_shelx_shelxl_version_number 2016/4
_shelx_space_group_comment
;
The symmetry employed for this shelxl refinement is uniquely defined
by the following loop, which should always be used as a source of
symmetry information in preference to the above space-group names.
They are only intended as comments.
;
_shelx_estimated_absorpt_t_min 0.672
_shelx_estimated_absorpt_t_max 0.979

loop_
_space_group_symop_operation_xyz
'x, y, z'
'-x, y+1/2, -z+1/2'
'-x, -y, -z'
'x, -y-1/2, z-1/2'

loop_
_atom_site_label
_atom_site_type_symbol
_atom_site_fract_x
_atom_site_fract_y
_atom_site_fract_z
_atom_site_U_iso_or_equiv
_atom_site_adp_type
_atom_site_occupancy
_atom_site_site_symmetry_order
_atom_site_calc_flag
_atom_site_refinement_flags_posn
_atom_site_refinement_flags_adp
C1A C 0.1737(5) 0.3411(5) 0.3564(4) 0.110(5) Uani 1 1 d D .
O1A O 0.1801(4) 0.3429(3) 0.3270(3) 0.118(3) Uani 1 1 d D .
N1A N 0.1937(4) 0.3689(4) 0.3834(3) 0.087(3) Uani 1 1 d . .
H1A H 0.184142 0.364761 0.401586 0.105 Uiso 1 1 calc R U
C2A C 0.2384(5) 0.4076(5) 0.5116(3) 0.096(4) Uani 1 1 d D .
O2A O 0.2442(4) 0.4286(4) 0.5398(3) 0.135(3) Uani 1 1 d . .
N2A N 0.2286(4) 0.3674(4) 0.5075(3) 0.090(3) Uani 1 1 d . .
H2A H 0.226506 0.356272 0.486646 0.109 Uiso 1 1 calc R U
C3A C 0.2476(5) 0.2284(5) 0.4585(3) 0.084(3) Uani 1 1 d . .
N3A N 0.2614(3) 0.2625(3) 0.4423(2) 0.075(2) Uani 1 1 d . .
H3A H 0.260436 0.287493 0.451492 0.089 Uiso 1 1 calc R U
O3A O 0.2450(4) 0.1920(3) 0.4484(3) 0.113(3) Uani 1 1 d . .
N4A N 0.3327(3) 0.3448(2) 0.3827(2) 0.061(2) Uani 1 1 d . .
H4A H 0.330099 0.362388 0.398911 0.073 Uiso 1 1 calc R U
C4A C 0.3564(4) 0.3613(4) 0.3622(3) 0.065(3) Uani 1 1 d . .
O4A O 0.3574(3) 0.3433(2) 0.3349(2) 0.088(2) Uani 1 1 d . .
N5A N 0.4315(3) 0.5179(3) 0.4985(2) 0.061(2) Uani 1 1 d . .
H5A H 0.418337 0.498419 0.508062 0.074 Uiso 1 1 calc R U
C5A C 0.4526(4) 0.5534(4) 0.5201(2) 0.057(3) Uani 1 1 d D .
O5A O 0.4751(3) 0.5826(2) 0.51318(18) 0.0692(19) Uani 1 1 d . .
C6A C 0.3383(4) 0.4163(3) 0.6494(3) 0.074(3) Uani 1 1 d D .
N6A N 0.3576(4) 0.4334(3) 0.6251(2) 0.074(2) Uani 1 1 d . .
H6A H 0.356022 0.416024 0.607432 0.089 Uiso 1 1 calc R U
O6A O 0.3324(3) 0.4359(2) 0.6734(2) 0.083(2) Uani 1 1 d . .
C7A C 0.3774(6) 0.1717(5) 0.5247(4) 0.107(5) Uani 1 1 d . .
O7A O 0.3770(5) 0.1349(3) 0.5176(3) 0.141(4) Uani 1 1 d . .
N7A N 0.3907(4) 0.2025(3) 0.5068(3) 0.090(3) Uani 1 1 d . .
H7A H 0.393728 0.227792 0.516443 0.109 Uiso 1 1 calc R U
C8A C 0.5403(5) 0.2330(5) 0.5900(3) 0.086(4) Uani 1 1 d . .
N8A N 0.4304(4) 0.2015(3) 0.3809(2) 0.082(3) Uani 1 1 d . .
H8A H 0.401855 0.204418 0.358230 0.099 Uiso 1 1 calc R U
O8A O 0.5480(4) 0.2694(3) 0.5832(2) 0.110(3) Uani 1 1 d . .
C9A C 0.6887(7) 0.1968(6) 0.6669(4) 0.126(5) Uani 1 1 d D U
O9A O 0.6773(6) 0.1700(4) 0.6842(3) 0.160(4) Uani 1 1 d . U
N9A N 0.6256(4) 0.1849(3) 0.4637(3) 0.094(3) Uani 1 1 d . .
H9A H 0.661129 0.180909 0.468877 0.113 Uiso 1 1 calc R U
C10A C 0.8392(6) 0.3135(4) 0.5116(5) 0.135(4) Uani 1 1 d D U
O10A O 0.8473(5) 0.3134(4) 0.4839(3) 0.164(4) Uani 1 1 d . U
N10A N 0.5542(4) 0.1980(3) 0.5759(2) 0.078(3) Uani 1 1 d . .
H10A H 0.551707 0.173621 0.585481 0.094 Uiso 1 1 calc R U
O11A O 0.9104(4) 0.5712(4) 0.6340(3) 0.130(3) Uani 1 1 d . U
N11A N 0.5204(4) 0.2246(3) 0.6154(2) 0.088(3) Uani 1 1 d . .
H11A H 0.516269 0.197736 0.618789 0.106 Uiso 1 1 calc R U
C11A C 0.8918(6) 0.5354(6) 0.6269(4) 0.105(4) Uani 1 1 d . U
C12A C 0.8597(7) 0.4288(7) 0.8065(4) 0.143(5) Uani 1 1 d D U
O12A O 0.8596(6) 0.4300(5) 0.8380(3) 0.195(5) Uani 1 1 d D U
N12A N 0.4708(4) 0.3300(3) 0.7092(3) 0.084(3) Uani 1 1 d . .
H12A H 0.435958 0.336373 0.704404 0.100 Uiso 1 1 calc R U
N13A N 0.6691(5) 0.3346(4) 0.7855(3) 0.106(3) Uani 1 1 d . .
H13X H 0.699166 0.341506 0.806467 0.127 Uiso 1 1 calc R U
N14A N 0.6937(5) 0.2387(4) 0.6761(3) 0.124(4) Uani 1 1 d . U
H14A H 0.702577 0.255020 0.661804 0.148 Uiso 1 1 calc R U
N15A N 0.8461(5) 0.3453(4) 0.5356(3) 0.134(4) Uani 1 1 d . U
H15A H 0.846491 0.338211 0.557055 0.161 Uiso 1 1 calc R U
N16A N 0.8817(5) 0.5125(4) 0.6513(3) 0.122(4) Uani 1 1 d . U
H16A H 0.871768 0.486488 0.643547 0.146 Uiso 1 1 calc R U
N17A N 0.8506(5) 0.3942(4) 0.7869(4) 0.128(4) Uani 1 1 d . U
H17A H 0.851909 0.396463 0.765292 0.154 Uiso 1 1 calc R U
N18A N 0.8389(5) 0.2588(4) 0.7532(3) 0.123(4) Uiso 1 1 d . .
H18A H 0.854052 0.271677 0.740500 0.147 Uiso 1 1 calc R U
N19A N 0.9179(5) 0.2735(4) 0.6724(4) 0.149(4) Uiso 1 1 d . .
H19A H 0.921817 0.277377 0.695356 0.179 Uiso 1 1 calc R U
N20A N 0.9771(5) 0.3306(3) 0.7877(3) 0.148(4) Uiso 1 1 d D .
H20A H 0.982246 0.312661 0.772738 0.178 Uiso 1 1 calc R U
C13A C 0.8273(10) 0.2154(7) 0.7452(6) 0.204(9) Uiso 1 1 d D .
O13A O 0.8132(6) 0.1975(5) 0.7679(4) 0.212(5) Uiso 1 1 d D .
C14A C 0.9347(6) 0.3054(3) 0.6592(4) 0.139(5) Uiso 1 1 d D .
O14A O 0.9376(6) 0.3087(4) 0.6284(4) 0.209(5) Uiso 1 1 d D .
C15A C 0.9730(8) 0.3101(4) 0.8152(5) 0.177(7) Uiso 1 1 d D .
O15A O 0.9696(6) 0.3333(4) 0.8401(4) 0.204(5) Uiso 1 1 d D .
O1B O 0.0918(4) 0.3218(4) 0.4761(3) 0.1467(16) Uani 1 1 d . .
N1B N 0.0875(5) 0.3208(5) 0.4425(4) 0.1467(16) Uani 1 1 d . .
O2B O 0.0702(4) 0.3529(4) 0.4211(3) 0.1467(16) Uani 1 1 d . .
N2B N 0.1287(3) 0.3094(2) 0.3898(2) 0.102(3) Uani 1 1 d G .
C8B C 0.1427(3) 0.3050(3) 0.3624(2) 0.1467(16) Uani 1 1 d G .
C7B C 0.1440(3) 0.2665(3) 0.34507(19) 0.1467(16) Uani 1 1 d G .
H7B H 0.156135 0.265167 0.326050 0.176 Uiso 1 1 calc R U
C6B C 0.1270(3) 0.2306(3) 0.35693(19) 0.1467(16) Uani 1 1 d G .
C5B C 0.1080(2) 0.2338(2) 0.38495(16) 0.1467(16) Uani 1 1 d G .
C4B C 0.0872(3) 0.1995(2) 0.3973(2) 0.1467(16) Uani 1 1 d G .
H4B H 0.083949 0.172571 0.386180 0.176 Uiso 1 1 calc R U
C3B C 0.0716(3) 0.2050(3) 0.4254(2) 0.1467(16) Uani 1 1 d G .
H3B H 0.055915 0.182033 0.432693 0.176 Uiso 1 1 calc R U
C2B C 0.0782(3) 0.2442(3) 0.44368(19) 0.1467(16) Uani 1 1 d G .
H2B H 0.068106 0.247045 0.463572 0.176 Uiso 1 1 calc R U
C1B C 0.0994(3) 0.2783(3) 0.43281(17) 0.1467(16) Uani 1 1 d G .
C9B C 0.1121(2) 0.2740(2) 0.40156(14) 0.1467(16) Uani 1 1 d G .
N5B N 0.2959(3) 0.3006(3) 0.4097(2) 0.069(2) Uani 1 1 d . .
N3B N 0.2290(3) 0.4096(2) 0.4486(2) 0.091(3) Uani 1 1 d G .
C17B C 0.2413(3) 0.4312(3) 0.47960(19) 0.091(4) Uani 1 1 d DG .
C16B C 0.2660(3) 0.4717(3) 0.48753(19) 0.107(4) Uani 1 1 d G .
H16B H 0.275455 0.485172 0.510959 0.128 Uiso 1 1 calc R U
C15B C 0.2758(3) 0.4911(2) 0.4599(2) 0.121(5) Uani 1 1 d G .
C14B C 0.2600(2) 0.4703(2) 0.4248(2) 0.105(4) Uani 1 1 d G .
C13B C 0.2656(3) 0.4884(3) 0.3944(3) 0.120(5) Uani 1 1 d G .
H13B H 0.279435 0.516360 0.396355 0.144 Uiso 1 1 calc R U
C12B C 0.2512(3) 0.4657(4) 0.3621(2) 0.104(4) Uani 1 1 d G .
H12B H 0.253493 0.478656 0.341298 0.125 Uiso 1 1 calc R U
C11B C 0.2331(3) 0.4235(4) 0.35896(18) 0.112(4) Uani 1 1 d G .
H11B H 0.224388 0.408142 0.336509 0.134 Uiso 1 1 calc R U
C10B C 0.2280(3) 0.4045(3) 0.3884(2) 0.114(5) Uani 1 1 d G .
C18B C 0.23883(19) 0.4287(2) 0.42147(17) 0.088(4) Uani 1 1 d G .
N4B N 0.2293(2) 0.2843(2) 0.49422(14) 0.071(2) Uani 1 1 d G .
C26B C 0.2288(2) 0.2440(3) 0.48688(17) 0.092(4) Uani 1 1 d G .
C25B C 0.2191(3) 0.2113(2) 0.5073(2) 0.116(4) Uani 1 1 d G .
H25B H 0.220848 0.182550 0.501325 0.139 Uiso 1 1 calc R U
C24B C 0.2068(3) 0.2227(2) 0.5364(2) 0.137(6) Uani 1 1 d G U
C23B C 0.2034(2) 0.2660(2) 0.54407(14) 0.113(5) Uani 1 1 d G .
C22B C 0.1884(3) 0.2805(3) 0.57172(16) 0.146(8) Uani 1 1 d G .
H22B H 0.178523 0.261010 0.585822 0.175 Uiso 1 1 calc R U
C21B C 0.1879(3) 0.3228(3) 0.57824(17) 0.131(7) Uani 1 1 d G .
H21B H 0.176017 0.332351 0.596082 0.157 Uiso 1 1 calc R U
C20B C 0.2048(3) 0.3525(3) 0.5590(2) 0.114(5) Uani 1 1 d G .
H20B H 0.205223 0.381623 0.564538 0.137 Uiso 1 1 calc R U
C19B C 0.2207(3) 0.3394(2) 0.53223(19) 0.102(4) Uani 1 1 d G .
C27B C 0.21746(16) 0.2955(2) 0.52292(12) 0.098(5) Uani 1 1 d G .
C28B C 0.2762(4) 0.2614(4) 0.4134(3) 0.069(3) Uani 1 1 d . .
C29B C 0.2729(4) 0.2284(4) 0.3909(4) 0.076(3) Uani 1 1 d . .
H29B H 0.261368 0.201429 0.395078 0.092 Uiso 1 1 calc R U
C30B C 0.2866(5) 0.2347(4) 0.3618(3) 0.083(3) Uani 1 1 d . .
H30B H 0.281645 0.212570 0.344533 0.100 Uiso 1 1 calc R U
C31B C 0.3077(4) 0.2735(4) 0.3576(3) 0.068(3) Uani 1 1 d . .
H31B H 0.318893 0.278042 0.338364 0.081 Uiso 1 1 calc R U
C32B C 0.3115(4) 0.3049(3) 0.3827(3) 0.060(3) Uani 1 1 d . .
N6B N 0.3844(3) 0.4176(3) 0.4061(2) 0.057(2) Uani 1 1 d . .
N7B N 0.4094(3) 0.4705(3) 0.4508(2) 0.055(2) Uani 1 1 d . .
C33B C 0.3802(4) 0.4048(3) 0.3736(3) 0.056(3) Uani 1 1 d . .
C34B C 0.3958(4) 0.4268(3) 0.3498(3) 0.066(3) Uani 1 1 d . .
H34B H 0.391996 0.415163 0.326761 0.079 Uiso 1 1 calc R U
C35B C 0.4172(4) 0.4670(4) 0.3616(3) 0.067(3) Uani 1 1 d . .
C36B C 0.4209(4) 0.4838(3) 0.3945(2) 0.055(3) Uani 1 1 d . .
C37B C 0.4406(4) 0.5245(3) 0.4088(3) 0.070(3) Uani 1 1 d . .
H37B H 0.451861 0.543153 0.394805 0.084 Uiso 1 1 calc R U
C38B C 0.4438(4) 0.5374(3) 0.4424(2) 0.059(3) Uani 1 1 d . .
H38B H 0.456288 0.564930 0.451909 0.071 Uiso 1 1 calc R U
C39B C 0.4280(4) 0.5086(3) 0.4622(3) 0.057(3) Uani 1 1 d . .
C40B C 0.4050(4) 0.4579(3) 0.4175(3) 0.056(3) Uani 1 1 d . .
N8B N 0.4203(3) 0.5165(3) 0.5598(2) 0.059(2) Uani 1 1 d . .
N9B N 0.3880(3) 0.4766(3) 0.5946(2) 0.061(2) Uani 1 1 d . .
C41B C 0.4440(4) 0.5514(4) 0.5551(2) 0.055(3) Uani 1 1 d D .
C42B C 0.4580(4) 0.5856(3) 0.5789(3) 0.057(3) Uani 1 1 d . .
H42B H 0.474169 0.609928 0.573922 0.068 Uiso 1 1 calc R U
C43B C 0.4483(4) 0.5844(3) 0.6099(3) 0.062(3) Uani 1 1 d . .
C44B C 0.4235(4) 0.5471(4) 0.6161(3) 0.062(3) Uani 1 1 d . .
C45B C 0.4073(4) 0.5419(4) 0.6451(3) 0.070(3) Uani 1 1 d . .
H45B H 0.410936 0.564624 0.661551 0.085 Uiso 1 1 calc R U
C46B C 0.3867(5) 0.5045(4) 0.6491(3) 0.077(3) Uani 1 1 d . .
H46B H 0.377872 0.500243 0.669487 0.092 Uiso 1 1 calc R U
C47B C 0.3784(4) 0.4723(4) 0.6238(3) 0.067(3) Uani 1 1 d . .
C48B C 0.4096(4) 0.5137(4) 0.5906(3) 0.062(3) Uani 1 1 d . .
N10B N 0.3434(3) 0.3516(3) 0.6189(2) 0.060(2) Uani 1 1 d . .
N11B N 0.3649(4) 0.2294(3) 0.5581(2) 0.075(2) Uani 1 1 d . .
C49B C 0.3317(4) 0.3694(3) 0.6451(3) 0.066(3) Uani 1 1 d D .
C50B C 0.3136(4) 0.3464(4) 0.6685(3) 0.071(3) Uani 1 1 d . .
H50B H 0.304406 0.360279 0.686096 0.085 Uiso 1 1 calc R U
C51B C 0.3099(4) 0.3042(4) 0.6645(3) 0.066(3) Uani 1 1 d . .
C52B C 0.3255(4) 0.2837(4) 0.6391(3) 0.061(3) Uani 1 1 d . .
C53B C 0.3250(4) 0.2407(4) 0.6351(3) 0.070(3) Uani 1 1 d . .
H53B H 0.313605 0.223778 0.650093 0.084 Uiso 1 1 calc R U
C54B C 0.3405(4) 0.2209(4) 0.6100(3) 0.068(3) Uani 1 1 d . .
C55B C 0.3416(5) 0.1768(4) 0.6054(4) 0.090(4) Uani 1 1 d . .
C56B C 0.3556(5) 0.1598(4) 0.5785(3) 0.088(4) Uani 1 1 d . .
H56B H 0.359014 0.130344 0.576078 0.106 Uiso 1 1 calc R U
C57B C 0.3643(5) 0.1891(5) 0.5549(4) 0.093(4) Uani 1 1 d . .
C58B C 0.3518(4) 0.2474(4) 0.5848(3) 0.065(3) Uani 1 1 d . .
C59B C 0.3530(4) 0.2914(4) 0.5879(3) 0.073(3) Uani 1 1 d . .
C60B C 0.3385(4) 0.3089(4) 0.6147(2) 0.054(3) Uani 1 1 d . .
C61B C 0.3666(4) 0.3181(3) 0.5614(2) 0.062(3) Uani 1 1 d . .
H61A H 0.350742 0.346315 0.559446 0.093 Uiso 1 1 calc R U
H61B H 0.350186 0.304988 0.536322 0.093 Uiso 1 1 calc R U
H61C H 0.407724 0.320074 0.571230 0.093 Uiso 1 1 calc R U
C1C C 0.4003(5) 0.2001(4) 0.4749(3) 0.073(3) Uani 1 1 d . .
N1C N 0.5290(5) 0.1915(3) 0.4209(3) 0.102(3) Uani 1 1 d . .
C13C C 0.5830(5) 0.1878(3) 0.4257(4) 0.079(3) Uani 1 1 d . .
C12C C 0.5946(6) 0.1878(4) 0.3944(4) 0.084(4) Uani 1 1 d . .
C11C C 0.5495(7) 0.1925(4) 0.3584(4) 0.100(4) Uani 1 1 d . .
H11C H 0.557209 0.193492 0.337308 0.120 Uiso 1 1 calc R U
C10C C 0.4957(6) 0.1957(4) 0.3524(3) 0.085(4) Uani 1 1 d . .
C9C C 0.4825(5) 0.1966(3) 0.3835(3) 0.070(3) Uani 1 1 d . .
O1C O 0.4673(4) 0.2059(3) 0.2886(2) 0.130(3) Uani 1 1 d . .
C2C C 0.3891(4) 0.1657(4) 0.4527(3) 0.076(3) Uani 1 1 d . .
H2C H 0.375344 0.140906 0.459074 0.091 Uiso 1 1 calc R U
O2C O 0.4055(5) 0.1976(4) 0.3082(2) 0.145(4) Uani 1 1 d . .
N2C N 0.4538(6) 0.2013(5) 0.3132(4) 0.1467(16) Uani 1 1 d . .
C3C C 0.3974(5) 0.1659(4) 0.4210(3) 0.081(3) Uani 1 1 d . .
N3C N 0.6518(6) 0.1863(5) 0.3982(5) 0.138(5) Uani 1 1 d . .
O3C O 0.6574(4) 0.1886(4) 0.3691(3) 0.167(5) Uani 1 1 d . .
O4C O 0.6908(5) 0.1807(4) 0.4294(3) 0.161(5) Uani 1 1 d . .
N4C N 0.5696(5) 0.3328(4) 0.7472(3) 0.118(4) Uani 1 1 d . .
C30C C 0.5151(6) 0.3459(4) 0.7408(3) 0.077(3) Uani 1 1 d . .
C31C C 0.5076(6) 0.3737(5) 0.7658(3) 0.096(4) Uani 1 1 d . .
C32C C 0.5561(7) 0.3887(5) 0.7973(4) 0.108(4) Uani 1 1 d . .
H32C H 0.551875 0.406998 0.814654 0.130 Uiso 1 1 calc R U
C33C C 0.6085(6) 0.3776(4) 0.8032(3) 0.096(4) Uani 1 1 d . .
C34C C 0.6185(6) 0.3486(4) 0.7800(3) 0.082(3) Uani 1 1 d . .
C4C C 0.4189(4) 0.2022(4) 0.4117(3) 0.065(3) Uani 1 1 d . .
N5C N 0.4562(6) 0.3884(5) 0.7619(4) 0.122(4) Uani 1 1 d . .
O5C O 0.4108(5) 0.3737(4) 0.7356(3) 0.132(4) Uani 1 1 d . .
C5C C 0.4300(4) 0.2369(4) 0.4338(3) 0.066(3) Uani 1 1 d . .
O6C O 0.4545(5) 0.4103(5) 0.7848(4) 0.225(8) Uani 1 1 d . .
C6C C 0.4214(4) 0.2366(4) 0.4657(3) 0.073(3) Uani 1 1 d . .
H6C H 0.429827 0.260878 0.481237 0.088 Uiso 1 1 calc R U
N6C N 0.6577(6) 0.3968(5) 0.8375(3) 0.142(5) Uani 1 1 d . .
C7C C 0.3829(6) 0.1286(4) 0.3952(4) 0.120(5) Uani 1 1 d . .
H7C1 H 0.417831 0.115234 0.397947 0.180 Uiso 1 1 calc R U
H7C2 H 0.360527 0.137827 0.369026 0.180 Uiso 1 1 calc R U
H7C3 H 0.361010 0.108370 0.401763 0.180 Uiso 1 1 calc R U
O7C O 0.6455(5) 0.4163(6) 0.8588(3) 0.228(8) Uani 1 1 d . .
C8C C 0.4545(5) 0.2765(4) 0.4254(3) 0.087(3) Uani 1 1 d . .
H8C1 H 0.495583 0.276949 0.441273 0.130 Uiso 1 1 calc R U
H8C2 H 0.437621 0.301362 0.430709 0.130 Uiso 1 1 calc R U
H8C3 H 0.446237 0.276532 0.398751 0.130 Uiso 1 1 calc R U
O8C O 0.7053(5) 0.3904(4) 0.8422(3) 0.152(4) Uani 1 1 d . .
C14C C 0.6097(5) 0.1886(5) 0.4933(3) 0.082(3) Uani 1 1 d . .
C19C C 0.5933(6) 0.1547(5) 0.5049(3) 0.089(4) Uani 1 1 d . .
C18C C 0.5734(5) 0.1579(4) 0.5334(3) 0.090(4) Uani 1 1 d . .
H18C H 0.561599 0.133540 0.541669 0.108 Uiso 1 1 calc R U
C17C C 0.5720(5) 0.1971(5) 0.5480(3) 0.083(3) Uani 1 1 d . .
C16C C 0.5916(5) 0.2326(4) 0.5364(3) 0.082(3) Uani 1 1 d . .
H16C H 0.592434 0.259404 0.547249 0.099 Uiso 1 1 calc R U
C15C C 0.6103(5) 0.2281(5) 0.5084(3) 0.088(4) Uani 1 1 d . .
C20C C 0.6265(5) 0.2666(4) 0.4945(3) 0.099(4) Uani 1 1 d . .
H20C H 0.626118 0.290906 0.509569 0.148 Uiso 1 1 calc R U
H20D H 0.599563 0.271330 0.467984 0.148 Uiso 1 1 calc R U
H20E H 0.664565 0.263068 0.496786 0.148 Uiso 1 1 calc R U
C21C C 0.5918(7) 0.1110(4) 0.4880(4) 0.138(6) Uani 1 1 d . .
H21A H 0.561416 0.110104 0.462029 0.206 Uiso 1 1 calc R U
H21C H 0.584837 0.089601 0.503127 0.206 Uiso 1 1 calc R U
H21D H 0.628086 0.105420 0.488090 0.206 Uiso 1 1 calc R U
C22C C 0.5055(4) 0.2520(4) 0.6367(3) 0.070(3) Uani 1 1 d . .
C27C C 0.4905(5) 0.2334(4) 0.6631(3) 0.091(4) Uani 1 1 d . .
H27C H 0.489053 0.203694 0.664969 0.109 Uiso 1 1 calc R U
C26C C 0.4776(4) 0.2596(5) 0.6866(3) 0.078(3) Uani 1 1 d . .
C25C C 0.4805(4) 0.3032(4) 0.6841(3) 0.067(3) Uani 1 1 d . .
C24C C 0.4928(4) 0.3218(4) 0.6561(3) 0.068(3) Uani 1 1 d . .
C23C C 0.5051(4) 0.2959(4) 0.6325(3) 0.074(3) Uani 1 1 d . .
H23C H 0.513113 0.307875 0.613603 0.089 Uiso 1 1 calc R U
C28C C 0.4911(4) 0.3676(4) 0.6506(3) 0.084(4) Uani 1 1 d . .
H28A H 0.457328 0.379147 0.651186 0.126 Uiso 1 1 calc R U
H28B H 0.489918 0.373886 0.626146 0.126 Uiso 1 1 calc R U
H28C H 0.524951 0.380382 0.670802 0.126 Uiso 1 1 calc R U
C29C C 0.4631(5) 0.2408(4) 0.7167(3) 0.101(4) Uani 1 1 d . .
H29A H 0.473787 0.210978 0.720353 0.152 Uiso 1 1 calc R U
H29C H 0.422396 0.243405 0.708389 0.152 Uiso 1 1 calc R U
H29D H 0.483910 0.255895 0.740572 0.152 Uiso 1 1 calc R U
C35C C 0.6763(5) 0.3091(5) 0.7590(4) 0.093(3) Uani 1 1 d . U
C40C C 0.6908(5) 0.3291(5) 0.7332(3) 0.089(3) Uani 1 1 d . U
C39C C 0.6975(5) 0.3030(5) 0.7084(4) 0.102(4) Uani 1 1 d . U
H39C H 0.710721 0.315457 0.692145 0.122 Uiso 1 1 calc R U
C38C C 0.6868(6) 0.2593(5) 0.7044(4) 0.106(4) Uani 1 1 d . U
C37C C 0.6729(5) 0.2412(5) 0.7309(4) 0.116(4) Uani 1 1 d . U
H37C H 0.666466 0.211761 0.730056 0.139 Uiso 1 1 calc R U
C36C C 0.6683(5) 0.2644(5) 0.7578(4) 0.104(4) Uani 1 1 d . U
C41C C 0.6500(7) 0.2457(5) 0.7868(4) 0.143(6) Uani 1 1 d . U
H41A H 0.608608 0.244174 0.775264 0.215 Uiso 1 1 calc R U
H41B H 0.663927 0.263758 0.809178 0.215 Uiso 1 1 calc R U
H41C H 0.665840 0.217376 0.794160 0.215 Uiso 1 1 calc R U
C42C C 0.7001(6) 0.3751(4) 0.7339(4) 0.112(4) Uani 1 1 d . U
H42A H 0.663499 0.389530 0.721748 0.168 Uiso 1 1 calc R U
H42C H 0.721889 0.381601 0.720235 0.168 Uiso 1 1 calc R U
H42D H 0.721002 0.384619 0.760075 0.168 Uiso 1 1 calc R U
N1D N 0.7244(3) 0.2209(2) 0.62534(15) 0.118(3) Uani 1 1 d G U
N2D N 0.7977(3) 0.27990(19) 0.54669(17) 0.124(4) Uani 1 1 d G U
C1D C 0.7048(3) 0.1880(2) 0.63564(16) 0.132(5) Uani 1 1 d DG U
C2D C 0.6972(3) 0.1470(2) 0.61983(19) 0.134(4) Uani 1 1 d G U
H2D H 0.681710 0.124889 0.628259 0.160 Uiso 1 1 calc R U
C3D C 0.7132(3) 0.14044(19) 0.59189(19) 0.130(4) Uani 1 1 d G U
C4D C 0.7353(2) 0.17461(17) 0.57914(14) 0.129(4) Uani 1 1 d G U
C5D C 0.7532(2) 0.17012(17) 0.55150(15) 0.122(4) Uani 1 1 d G U
H5D H 0.751029 0.143469 0.540113 0.146 Uiso 1 1 calc R U
C6D C 0.7743(2) 0.20448(18) 0.54060(12) 0.125(4) Uani 1 1 d G U
C7D C 0.7948(3) 0.2016(2) 0.51223(15) 0.140(5) Uani 1 1 d G U
C8D C 0.8159(3) 0.2358(3) 0.50339(16) 0.138(5) Uani 1 1 d G U
H8D H 0.830329 0.234109 0.485587 0.166 Uiso 1 1 calc R U
C9D C 0.8161(3) 0.2749(2) 0.52130(17) 0.121(4) Uani 1 1 d DG U
C10D C 0.77790(19) 0.24508(17) 0.55677(13) 0.115(4) Uani 1 1 d G U
C11D C 0.7597(2) 0.24866(17) 0.58468(14) 0.108(3) Uani 1 1 d G U
C12D C 0.73910(18) 0.21425(18) 0.59688(12) 0.107(3) Uani 1 1 d G U
C13D C 0.7641(5) 0.2908(4) 0.6044(4) 0.120(4) Uani 1 1 d . U
H13A H 0.803230 0.295337 0.623559 0.179 Uiso 1 1 calc R U
H13C H 0.739167 0.290605 0.616419 0.179 Uiso 1 1 calc R U
H13D H 0.752765 0.313595 0.585733 0.179 Uiso 1 1 calc R U
N3D N 0.8578(3) 0.4103(2) 0.5603(2) 0.126(4) Uani 1 1 d G U
N4D N 0.8747(3) 0.4730(3) 0.59129(15) 0.114(3) Uani 1 1 d G U
C14D C 0.8528(3) 0.3878(2) 0.5309(2) 0.146(6) Uani 1 1 d G U
C15D C 0.8621(3) 0.4026(3) 0.5013(2) 0.148(5) Uani 1 1 d G U
H15D H 0.858756 0.384419 0.481435 0.178 Uiso 1 1 calc R U
C16D C 0.8762(3) 0.4443(3) 0.50172(16) 0.150(5) Uani 1 1 d G U
H16D H 0.884152 0.455384 0.482488 0.180 Uiso 1 1 calc R U
C17D C 0.8788(2) 0.4703(2) 0.53125(15) 0.125(4) Uani 1 1 d G U
C18D C 0.8889(3) 0.5148(2) 0.5337(2) 0.143(5) Uani 1 1 d G U
C19D C 0.8922(3) 0.5363(2) 0.5643(3) 0.126(4) Uani 1 1 d G U
H19D H 0.899360 0.565683 0.566421 0.152 Uiso 1 1 calc R U
C20D C 0.8849(3) 0.5142(3) 0.5932(2) 0.118(4) Uani 1 1 d G U
C21D C 0.87081(18) 0.4519(2) 0.56079(14) 0.108(4) Uani 1 1 d G U
N5D N 0.8726(3) 0.4879(2) 0.70280(17) 0.117(3) Uani 1 1 d G U
N6D N 0.8679(3) 0.4601(2) 0.7540(2) 0.124(4) Uani 1 1 d G U
C22D C 0.8833(3) 0.5201(3) 0.68584(17) 0.109(4) Uani 1 1 d G U
C23D C 0.9035(3) 0.5592(3) 0.7022(2) 0.118(4) Uani 1 1 d G U
H23D H 0.911205 0.580768 0.688588 0.142 Uiso 1 1 calc R U
C24D C 0.9121(4) 0.5658(2) 0.7385(2) 0.141(5) Uani 1 1 d G U
H24D H 0.927022 0.591668 0.750992 0.170 Uiso 1 1 calc R U
C25D C 0.8982(3) 0.5332(2) 0.75708(17) 0.137(5) Uani 1 1 d G U
C26D C 0.9009(4) 0.5368(3) 0.7938(2) 0.237(12) Uani 1 1 d G U
C27D C 0.8882(4) 0.5027(3) 0.80920(19) 0.182(7) Uani 1 1 d G U
H27D H 0.890368 0.504467 0.833635 0.218 Uiso 1 1 calc R U
C28D C 0.8715(3) 0.4640(3) 0.7883(2) 0.131(5) Uani 1 1 d G U
C29D C 0.87993(19) 0.49407(19) 0.73858(16) 0.114(4) Uani 1 1 d G U
O1D O 1.0041(6) 0.1794(4) 0.7156(4) 0.198(5) Uiso 1 1 d . .
O2D O 1.0364(6) 0.2338(5) 0.7497(4) 0.206(5) Uiso 1 1 d . .
N11D N 1.00883(18) 0.1989(4) 0.7451(3) 0.181(6) Uiso 1 1 d . .
N7D N 0.8425(4) 0.3240(3) 0.7725(2) 0.110(3) Uiso 1 1 d G .
C34D C 0.8296(4) 0.2829(3) 0.7777(2) 0.166(6) Uiso 1 1 d G .
C33D C 0.8140(4) 0.2739(2) 0.8058(3) 0.105(4) Uiso 1 1 d G .
H33D H 0.805231 0.245814 0.809445 0.126 Uiso 1 1 calc R U
C32D C 0.8113(4) 0.3060(3) 0.8287(2) 0.166(6) Uiso 1 1 d G .
H32D H 0.800602 0.299785 0.847906 0.200 Uiso 1 1 calc R U
C31D C 0.8241(5) 0.3471(3) 0.8234(3) 0.140(5) Uiso 1 1 d G .
H31D H 0.822270 0.368961 0.839047 0.168 Uiso 1 1 calc R U
C30D C 0.8398(4) 0.3561(2) 0.7953(3) 0.125(5) Uiso 1 1 d G .
N8D N 0.8668(4) 0.2242(2) 0.7050(2) 0.148(4) Uiso 1 1 d G .
C35D C 0.8463(4) 0.2009(3) 0.7232(2) 0.124(5) Uiso 1 1 d G .
C36D C 0.8286(4) 0.1586(3) 0.7145(3) 0.205(8) Uiso 1 1 d G .
H36D H 0.812597 0.143727 0.728008 0.246 Uiso 1 1 calc R U
C37D C 0.8356(4) 0.1395(2) 0.6856(3) 0.168(7) Uiso 1 1 d G .
C38D C 0.8609(3) 0.16246(19) 0.66649(19) 0.142(5) Uiso 1 1 d G .
C39D C 0.8723(4) 0.1451(3) 0.6381(2) 0.178(7) Uiso 1 1 d G .
H39D H 0.864367 0.116251 0.631459 0.213 Uiso 1 1 calc R U
C40D C 0.8949(4) 0.1697(3) 0.6202(2) 0.131(5) Uiso 1 1 d G .
H40D H 0.904138 0.157407 0.601987 0.157 Uiso 1 1 calc R U
C41D C 0.9048(4) 0.2131(3) 0.6282(2) 0.226(9) Uiso 1 1 d G .
H41D H 0.919512 0.229730 0.614939 0.272 Uiso 1 1 calc R U
C42D C 0.8932(4) 0.2314(2) 0.6554(2) 0.136(5) Uiso 1 1 d G .
C43D C 0.8735(3) 0.20546(19) 0.67648(17) 0.132(5) Uiso 1 1 d G .
N9D N 0.9619(4) 0.3401(2) 0.7164(3) 0.165(5) Uiso 1 1 d G .
C44D C 0.9590(4) 0.3440(3) 0.6828(2) 0.148(6) Uiso 1 1 d DG .
C45D C 0.9667(4) 0.3820(3) 0.6672(2) 0.162(6) Uiso 1 1 d G .
H45D H 0.962413 0.383121 0.642180 0.195 Uiso 1 1 calc R U
C46D C 0.9807(4) 0.4177(3) 0.6898(2) 0.193(8) Uiso 1 1 d G .
C47D C 0.9879(3) 0.4147(2) 0.7274(2) 0.158(6) Uiso 1 1 d G .
C48D C 1.0050(4) 0.4486(2) 0.7529(3) 0.225(9) Uiso 1 1 d G .
H48D H 1.013676 0.475035 0.745735 0.270 Uiso 1 1 calc R U
C49D C 1.0090(4) 0.4434(3) 0.7882(2) 0.150(6) Uiso 1 1 d G .
H49D H 1.022245 0.466108 0.805682 0.180 Uiso 1 1 calc R U
C50D C 0.9938(4) 0.4052(3) 0.7992(2) 0.169(7) Uiso 1 1 d G .
H50D H 0.995928 0.402629 0.823585 0.203 Uiso 1 1 calc R U
C51D C 0.9760(4) 0.3715(3) 0.7747(2) 0.154(6) Uiso 1 1 d DG .
C52D C 0.9755(2) 0.37519(19) 0.73859(19) 0.153(6) Uiso 1 1 d G .
N10D N 0.98477(17) 0.2433(2) 0.79705(18) 0.187(6) Uiso 1 1 d G .
C53D C 0.9735(2) 0.2641(2) 0.8214(2) 0.205(8) Uiso 1 1 d DG .
C54D C 0.9541(2) 0.2458(3) 0.8457(2) 0.185(7) Uiso 1 1 d G .
H54D H 0.945092 0.262656 0.861941 0.221 Uiso 1 1 calc R U
C55D C 0.9488(2) 0.2024(3) 0.84510(18) 0.182(7) Uiso 1 1 d G .
C56D C 0.9638(2) 0.1781(2) 0.82100(17) 0.165(6) Uiso 1 1 d G .
C57D C 0.9625(3) 0.1337(2) 0.8199(2) 0.211(9) Uiso 1 1 d G .
H57D H 0.952541 0.118413 0.836440 0.253 Uiso 1 1 calc R U
C58D C 0.9758(4) 0.1128(2) 0.7949(3) 0.271(12) Uiso 1 1 d G .
H58D H 0.976543 0.082865 0.795198 0.325 Uiso 1 1 calc R U
C59D C 0.9883(3) 0.1346(3) 0.7688(2) 0.184(7) Uiso 1 1 d G .
H59D H 0.996231 0.119376 0.751222 0.221 Uiso 1 1 calc R U
C60D C 0.98892(19) 0.1780(3) 0.76857(16) 0.184(7) Uiso 1 1 d G .
C61D C 0.97933(15) 0.2006(2) 0.79637(16) 0.153(6) Uiso 1 1 d G .
C1F C 0.4280(4) 0.3824(3) 0.5065(2) 0.060(3) Uani 1 1 d . .
H1F H 0.441152 0.399674 0.490939 0.072 Uiso 1 1 calc R U
CL1 Cl 0.41297(11) 0.41719(8) 0.53568(6) 0.0718(7) Uani 1 1 d . .
CL2 Cl 0.48146(12) 0.34736(8) 0.53308(7) 0.0782(8) Uani 1 1 d . .
CL3 Cl 0.36600(11) 0.35571(8) 0.47548(6) 0.0739(8) Uani 1 1 d . .
C2F C 0.7998(6) 0.4080(5) 0.6671(4) 0.115(4) Uani 1 1 d . .
H2F H 0.823476 0.430808 0.684395 0.138 Uiso 1 1 calc R U
CL4 Cl 0.7314(3) 0.4194(3) 0.6542(3) 0.340(6) Uani 1 1 d . .
CL5 Cl 0.81377(17) 0.40692(13) 0.62783(11) 0.1363(13) Uani 1 1 d . .
CL6 Cl 0.81691(17) 0.36135(12) 0.69211(10) 0.1263(12) Uani 1 1 d . .
O1M O 0.6449(6) 0.3178(5) 0.6143(4) 0.208(5) Uiso 1 1 d D .
H1M H 0.618181 0.302182 0.600051 0.313 Uiso 1 1 calc R U
C1M C 0.6224(10) 0.3571(6) 0.6202(6) 0.232(10) Uiso 1 1 d D .
H1MA H 0.585711 0.362736 0.598532 0.348 Uiso 1 1 calc R U
H1MB H 0.648629 0.380016 0.623025 0.348 Uiso 1 1 calc R U
H1MC H 0.617543 0.355001 0.643146 0.348 Uiso 1 1 calc R U
C2M C 0.6389(17) 0.0442(11) 0.6603(10) 0.385(11) Uiso 1 1 d D .
H2MA H 0.672999 0.040602 0.657044 0.577 Uiso 1 1 d R U
H2MB H 0.605416 0.042854 0.635674 0.577 Uiso 1 1 d R U
H2MC H 0.636984 0.021658 0.676549 0.577 Uiso 1 1 d R U
O2M O 0.6398(12) 0.0846(9) 0.6769(8) 0.385(11) Uiso 1 1 d D .
H2M H 0.671457 0.096030 0.683505 0.577 Uiso 1 1 calc R U
O5M O 0.5312(5) 0.1318(4) 0.6161(3) 0.171(4) Uiso 1 1 d D .
H5M H 0.561010 0.119189 0.630616 0.257 Uiso 1 1 calc R U
C5M C 0.4886(7) 0.1081(5) 0.6089(5) 0.167(6) Uiso 1 1 d D .
H5MA H 0.453704 0.123515 0.593313 0.250 Uiso 1 1 calc R U
H5MB H 0.488715 0.099631 0.632597 0.250 Uiso 1 1 calc R U
H5MC H 0.490819 0.083059 0.595312 0.250 Uiso 1 1 calc R U
C1_1 C 0.1314(7) 0.1864(4) 0.3101(4) 0.131(5) Uani 1 1 d D U
H1A_1 H 0.167214 0.200576 0.314900 0.157 Uiso 1 1 calc R U
H1B_1 H 0.100619 0.198367 0.286898 0.157 Uiso 1 1 calc R U
O1_1 O 0.1197(4) 0.1926(3) 0.3411(3) 0.135(3) Uani 1 1 d . U
C2_1 C 0.1362(7) 0.1399(4) 0.3056(4) 0.155(5) Uani 1 1 d D U
H2_1 H 0.101925 0.126531 0.305290 0.186 Uiso 1 1 calc R U
C3_1 C 0.1874(7) 0.1214(5) 0.3391(5) 0.178(7) Uani 1 1 d D U
H3A_1 H 0.221976 0.134086 0.340629 0.267 Uiso 1 1 calc R U
H3B_1 H 0.188445 0.090881 0.335835 0.267 Uiso 1 1 calc R U
H3C_1 H 0.184681 0.127288 0.362358 0.267 Uiso 1 1 calc R U
C4_1 C 0.1346(8) 0.1302(5) 0.2676(5) 0.173(6) Uani 1 1 d D U
H4A_1 H 0.137607 0.156438 0.255765 0.259 Uiso 1 1 calc R U
H4B_1 H 0.098856 0.116164 0.251183 0.259 Uiso 1 1 calc R U
H4C_1 H 0.166247 0.111656 0.271432 0.259 Uiso 1 1 calc R U
O1_2 O 0.2864(4) 0.5333(4) 0.4585(3) 0.121(3) Uani 1 1 d . .
C1_2 C 0.2915(6) 0.5596(4) 0.4876(5) 0.131(5) Uani 1 1 d D .
H1A_2 H 0.327495 0.553456 0.510257 0.158 Uiso 1 1 calc R U
H1B_2 H 0.260203 0.553858 0.493914 0.158 Uiso 1 1 calc R U
C2_2 C 0.2903(6) 0.6054(4) 0.4777(4) 0.115(4) Uani 1 1 d D .
H2_2 H 0.252456 0.611320 0.456070 0.138 Uiso 1 1 calc R U
C3_2 C 0.2961(6) 0.6329(5) 0.5105(4) 0.133(5) Uani 1 1 d D .
H3A_2 H 0.268863 0.623820 0.519258 0.199 Uiso 1 1 calc R U
H3B_2 H 0.288712 0.662321 0.502244 0.199 Uiso 1 1 calc R U
H3C_2 H 0.334559 0.630415 0.531210 0.199 Uiso 1 1 calc R U
C4_2 C 0.3347(6) 0.6156(5) 0.4648(5) 0.145(6) Uani 1 1 d D .
H4A_2 H 0.372482 0.612399 0.486120 0.218 Uiso 1 1 calc R U
H4B_2 H 0.329618 0.644585 0.455543 0.218 Uiso 1 1 calc R U
H4C_2 H 0.330577 0.596262 0.444554 0.218 Uiso 1 1 calc R U
O1_3 O 0.1864(8) 0.1979(5) 0.5583(5) 0.261(5) Uiso 1 1 d D .
C1_3 C 0.1861(8) 0.1548(5) 0.5469(6) 0.261(5) Uiso 1 1 d D .
H1A_3 H 0.225157 0.143703 0.559337 0.314 Uiso 1 1 calc R U
H1B_3 H 0.172703 0.153807 0.519294 0.314 Uiso 1 1 calc R U
C2_3 C 0.1488(7) 0.1273(5) 0.5568(5) 0.261(5) Uiso 1 1 d D .
H2_3 H 0.157146 0.097116 0.554099 0.314 Uiso 1 1 calc R U
C4_3 C 0.1621(9) 0.1354(8) 0.5975(5) 0.261(5) Uiso 1 1 d D .
H4A_3 H 0.170572 0.165342 0.603277 0.392 Uiso 1 1 calc R U
H4B_3 H 0.194818 0.118546 0.614223 0.392 Uiso 1 1 calc R U
H4C_3 H 0.129343 0.127690 0.601319 0.392 Uiso 1 1 calc R U
C3_3 C 0.0876(7) 0.1367(8) 0.5288(5) 0.261(5) Uiso 1 1 d D .
H3A_3 H 0.068301 0.110505 0.517004 0.392 Uiso 1 1 calc R U
H3B_3 H 0.086759 0.156019 0.509389 0.392 Uiso 1 1 calc R U
H3C_3 H 0.068441 0.149798 0.542175 0.392 Uiso 1 1 calc R U
O1_4 O 0.4354(3) 0.4929(2) 0.34206(17) 0.0720(19) Uani 1 1 d . .
C1_4 C 0.4357(5) 0.4770(3) 0.3076(3) 0.085(3) Uani 1 1 d . U
H1A_4 H 0.397157 0.468017 0.289206 0.102 Uiso 1 1 calc R U
H1B_4 H 0.461302 0.452445 0.313502 0.102 Uiso 1 1 calc R U
C2_4 C 0.4560(5) 0.5126(3) 0.2912(3) 0.082(3) Uani 1 1 d . U
H2_4 H 0.491814 0.524251 0.311671 0.098 Uiso 1 1 calc R U
C3_4 C 0.4137(6) 0.5460(4) 0.2774(3) 0.104(4) Uani 1 1 d . U
H3A_4 H 0.379497 0.535686 0.255804 0.155 Uiso 1 1 calc R U
H3B_4 H 0.428793 0.570140 0.269543 0.155 Uiso 1 1 calc R U
H3C_4 H 0.404477 0.554670 0.297547 0.155 Uiso 1 1 calc R U
C4_4 C 0.4685(6) 0.4952(4) 0.2597(4) 0.123(5) Uani 1 1 d . U
H4A_4 H 0.493938 0.470993 0.269232 0.184 Uiso 1 1 calc R U
H4B_4 H 0.486410 0.517172 0.251557 0.184 Uiso 1 1 calc R U
H4C_4 H 0.433032 0.486451 0.238262 0.184 Uiso 1 1 calc R U
O1_5 O 0.4596(3) 0.6153(2) 0.63567(17) 0.075(2) Uani 1 1 d . .
C1_5 C 0.4866(5) 0.6524(3) 0.6322(2) 0.077(3) Uani 1 1 d D .
H1A_5 H 0.462103 0.666841 0.608193 0.093 Uiso 1 1 calc R U
H1B_5 H 0.522610 0.644964 0.631892 0.093 Uiso 1 1 calc R U
C2_5 C 0.4980(5) 0.6809(3) 0.6649(3) 0.096(4) Uani 1 1 d D .
H2_5 H 0.517222 0.706505 0.661594 0.115 Uiso 1 1 calc R U
C3_5 C 0.5385(5) 0.6609(4) 0.7011(3) 0.101(4) Uani 1 1 d D .
H3A_5 H 0.520100 0.637115 0.706695 0.151 Uiso 1 1 calc R U
H3B_5 H 0.550230 0.681626 0.721595 0.151 Uiso 1 1 calc R U
H3C_5 H 0.571761 0.650971 0.698950 0.151 Uiso 1 1 calc R U
C4_5 C 0.4449(5) 0.6958(5) 0.6657(4) 0.125(5) Uani 1 1 d D .
H4A_5 H 0.418870 0.707148 0.640957 0.188 Uiso 1 1 calc R U
H4B_5 H 0.454310 0.717808 0.684909 0.188 Uiso 1 1 calc R U
H4C_5 H 0.426977 0.672124 0.671893 0.188 Uiso 1 1 calc R U
O1_6 O 0.2926(3) 0.2776(2) 0.68445(18) 0.078(2) Uani 1 1 d . .
C1_6 C 0.2816(5) 0.2957(3) 0.7138(3) 0.079(3) Uani 1 1 d D .
H1A_6 H 0.249945 0.316029 0.702681 0.095 Uiso 1 1 calc R U
H1B_6 H 0.315537 0.310891 0.732254 0.095 Uiso 1 1 calc R U
C2_6 C 0.2668(5) 0.2607(3) 0.7330(3) 0.093(4) Uani 1 1 d D .
H2_6 H 0.232297 0.246359 0.713573 0.111 Uiso 1 1 calc R U
C4_6 C 0.3138(5) 0.2280(4) 0.7494(4) 0.115(5) Uani 1 1 d D .
H4A_6 H 0.310796 0.208580 0.729447 0.173 Uiso 1 1 calc R U
H4B_6 H 0.310240 0.212167 0.769359 0.173 Uiso 1 1 calc R U
H4C_6 H 0.350616 0.242107 0.760002 0.173 Uiso 1 1 calc R U
C3_6 C 0.2519(6) 0.2796(4) 0.7618(3) 0.114(4) Uani 1 1 d D .
H3A_6 H 0.286170 0.290245 0.783076 0.170 Uiso 1 1 calc R U
H3B_6 H 0.234488 0.258032 0.770776 0.170 Uiso 1 1 calc R U
H3C_6 H 0.225126 0.302749 0.750309 0.170 Uiso 1 1 calc R U
O1_7 O 0.3328(4) 0.1540(2) 0.6317(2) 0.101(3) Uani 1 1 d . .
C1_7 C 0.3448(6) 0.1107(5) 0.6342(3) 0.126(5) Uiso 1 1 d D .
H1A_7 H 0.383721 0.106262 0.637590 0.151 Uiso 1 1 calc R U
H1B_7 H 0.318254 0.096532 0.610573 0.151 Uiso 1 1 calc R U
C2_7 C 0.3392(7) 0.0921(5) 0.6670(4) 0.167(6) Uiso 1 1 d D .
H2_7 H 0.300775 0.099331 0.664095 0.201 Uiso 1 1 calc R U
C3_7 C 0.3441(11) 0.0442(6) 0.6670(7) 0.240(10) Uiso 1 1 d D .
H3A_7 H 0.352535 0.035468 0.646562 0.361 Uiso 1 1 calc R U
H3B_7 H 0.308295 0.031514 0.663329 0.361 Uiso 1 1 calc R U
H3C_7 H 0.374533 0.034868 0.691260 0.361 Uiso 1 1 calc R U
C4_7 C 0.3826(8) 0.1125(6) 0.7030(5) 0.191(7) Uiso 1 1 d D .
H4A_7 H 0.418835 0.114504 0.702223 0.286 Uiso 1 1 calc R U
H4B_7 H 0.387289 0.095387 0.724725 0.286 Uiso 1 1 calc R U
H4C_7 H 0.369748 0.140729 0.705355 0.286 Uiso 1 1 calc R U
O1_8 O 0.7102(4) 0.1028(3) 0.5752(3) 0.150(4) Uani 1 1 d . U
C1_8 C 0.6915(9) 0.0670(5) 0.5878(5) 0.176(7) Uiso 1 1 d D .
H1A_8 H 0.652697 0.071192 0.584585 0.212 Uiso 1 1 calc R U
H1B_8 H 0.717061 0.061022 0.614685 0.212 Uiso 1 1 calc R U
C2_8 C 0.6932(8) 0.0318(5) 0.5630(5) 0.189(7) Uiso 1 1 d D .
H2_8 H 0.664680 0.036274 0.536163 0.227 Uiso 1 1 calc R U
C3_8 C 0.6773(9) -0.0053(6) 0.5802(6) 0.202(8) Uiso 1 1 d D .
H3A_8 H 0.709559 -0.013013 0.604153 0.303 Uiso 1 1 calc R U
H3B_8 H 0.666800 -0.029226 0.562801 0.303 Uiso 1 1 calc R U
H3C_8 H 0.645157 0.002433 0.584691 0.303 Uiso 1 1 calc R U
C4_8 C 0.7514(8) 0.0253(7) 0.5665(6) 0.219(9) Uiso 1 1 d D .
H4A_8 H 0.755029 0.041114 0.546543 0.328 Uiso 1 1 calc R U
H4B_8 H 0.757388 -0.004696 0.563882 0.328 Uiso 1 1 calc R U
H4C_8 H 0.779734 0.035291 0.591188 0.328 Uiso 1 1 calc R U
O1_9 O 0.7930(6) 0.1612(5) 0.4995(4) 0.206(4) Uiso 1 1 d . .
C1_9 C 0.8153(10) 0.1577(5) 0.4726(6) 0.206(4) Uiso 1 1 d D .
H1A_9 H 0.855760 0.165647 0.484910 0.247 Uiso 1 1 calc R U
H1B_9 H 0.794899 0.177371 0.451416 0.247 Uiso 1 1 calc R U
C2_9 C 0.8092(9) 0.1136(5) 0.4575(5) 0.206(4) Uiso 1 1 d D .
H2_9 H 0.767926 0.106870 0.444699 0.247 Uiso 1 1 calc R U
C3_9 C 0.8369(9) 0.0841(6) 0.4904(5) 0.206(4) Uiso 1 1 d D .
H3A_9 H 0.869631 0.070699 0.489733 0.309 Uiso 1 1 calc R U
H3B_9 H 0.809711 0.062385 0.488931 0.309 Uiso 1 1 calc R U
H3C_9 H 0.849278 0.099834 0.513998 0.309 Uiso 1 1 calc R U
C4_9 C 0.8304(9) 0.1105(6) 0.4273(5) 0.206(4) Uiso 1 1 d D .
H4A_9 H 0.820708 0.136351 0.412290 0.309 Uiso 1 1 calc R U
H4B_9 H 0.812365 0.086400 0.410779 0.309 Uiso 1 1 calc R U
H4C_9 H 0.871500 0.106663 0.439740 0.309 Uiso 1 1 calc R U
O1_10 O 0.8980(6) 0.5315(5) 0.5053(4) 0.201(3) Uiso 1 1 d . .
C1_10 C 0.9159(8) 0.5744(7) 0.5067(5) 0.201(3) Uiso 1 1 d D .
H1A_10 H 0.948955 0.580121 0.531309 0.241 Uiso 1 1 calc R U
H1B_10 H 0.885018 0.593714 0.503809 0.241 Uiso 1 1 calc R U
C2_10 C 0.9316(7) 0.5816(5) 0.4753(5) 0.201(3) Uiso 1 1 d D .
H2_10 H 0.896835 0.575787 0.451167 0.241 Uiso 1 1 calc R U
C3_10 C 0.9488(8) 0.6267(5) 0.4729(6) 0.201(3) Uiso 1 1 d D .
H12_10 H 0.923273 0.638413 0.448106 0.241 Uiso 1 1 d R U
H13_10 H 0.946863 0.643853 0.492706 0.241 Uiso 1 1 d R U
H14_10 H 0.987623 0.626883 0.476046 0.241 Uiso 1 1 d R U
C4_10 C 0.9781(8) 0.5535(5) 0.4753(6) 0.201(3) Uiso 1 1 d D .
H4A_10 H 0.988181 0.562514 0.455655 0.302 Uiso 1 1 d R U
H4B_10 H 0.962641 0.524942 0.469915 0.302 Uiso 1 1 d R U
H4C_10 H 1.011853 0.553954 0.499885 0.302 Uiso 1 1 d R U
O1_11 O 0.9248(7) 0.5735(5) 0.8121(4) 0.225(4) Uiso 1 1 d . .
C1_11 C 0.9512(9) 0.5669(6) 0.8569(6) 0.225(4) Uiso 1 1 d D .
H1A_11 H 0.920940 0.564499 0.864718 0.270 Uiso 1 1 calc R U
H1B_11 H 0.974983 0.541344 0.864895 0.270 Uiso 1 1 calc R U
C2_11 C 0.9862(9) 0.6057(6) 0.8733(5) 0.225(4) Uiso 1 1 d D .
H2_11 H 1.020178 0.604394 0.868801 0.270 Uiso 1 1 calc R U
C3_11 C 0.9501(9) 0.6431(7) 0.8516(6) 0.225(4) Uiso 1 1 d D .
H3A_11 H 0.931269 0.636511 0.824531 0.338 Uiso 1 1 calc R U
H3B_11 H 0.974307 0.667847 0.855971 0.338 Uiso 1 1 calc R U
H3C_11 H 0.921656 0.648882 0.860135 0.338 Uiso 1 1 calc R U
C4_11 C 1.0059(10) 0.6028(7) 0.9159(5) 0.225(4) Uiso 1 1 d D .
H4A_11 H 0.976949 0.588399 0.920448 0.338 Uiso 1 1 calc R U
H4B_11 H 1.011922 0.631145 0.926666 0.338 Uiso 1 1 calc R U
H4C_11 H 1.041327 0.586884 0.927743 0.338 Uiso 1 1 calc R U
O1_12 O 0.8325(6) 0.0915(5) 0.6775(4) 0.213(5) Uiso 1 1 d . .
C1_12 C 0.8106(13) 0.0673(7) 0.7022(8) 0.291(14) Uiso 1 1 d D .
H1A_12 H 0.837275 0.069335 0.729428 0.349 Uiso 1 1 calc R U
H1B_12 H 0.772774 0.077265 0.697796 0.349 Uiso 1 1 calc R U
C2_12 C 0.8085(10) 0.0237(6) 0.6872(7) 0.253(11) Uiso 1 1 d D .
H2_12 H 0.783189 0.023525 0.659337 0.303 Uiso 1 1 calc R U
C3_12 C 0.8677(9) 0.0112(7) 0.6946(7) 0.233(10) Uiso 1 1 d D .
H3A_12 H 0.885869 0.036107 0.690519 0.349 Uiso 1 1 d R U
H3B_12 H 0.868380 -0.011783 0.678389 0.349 Uiso 1 1 d R U
H3C_12 H 0.888140 0.002507 0.721109 0.349 Uiso 1 1 d R U
C4_12 C 0.7834(12) -0.0044(8) 0.7064(7) 0.268(12) Uiso 1 1 d D .
H4A_12 H 0.776051 0.012194 0.724404 0.402 Uiso 1 1 calc R U
H4B_12 H 0.810127 -0.027073 0.719842 0.402 Uiso 1 1 calc R U
H4C_12 H 0.747951 -0.016617 0.687427 0.402 Uiso 1 1 calc R U
O1_13 O 1.0016(6) 0.4533(4) 0.6818(4) 0.198(5) Uiso 1 1 d . .
C1_13 C 1.0150(9) 0.4573(6) 0.6545(6) 0.210(9) Uiso 1 1 d D .
H1A_13 H 0.980988 0.451153 0.630508 0.252 Uiso 1 1 calc R U
H1B_13 H 1.043535 0.435480 0.657730 0.252 Uiso 1 1 calc R U
C2_13 C 1.0380(11) 0.4992(6) 0.6506(7) 0.265(12) Uiso 1 1 d D .
H2_13 H 1.011985 0.520716 0.652456 0.318 Uiso 1 1 calc R U
C3_13 C 1.0947(12) 0.5069(10) 0.6840(8) 0.332(16) Uiso 1 1 d D .
H3A_13 H 1.091631 0.514030 0.706885 0.498 Uiso 1 1 d R U
H3B_13 H 1.115750 0.528969 0.678636 0.498 Uiso 1 1 d R U
H3C_13 H 1.114630 0.480000 0.687616 0.498 Uiso 1 1 d R U
C4_13 C 1.0428(12) 0.5097(9) 0.6153(7) 0.271(12) Uiso 1 1 d D .
H4A_13 H 1.070487 0.491027 0.613170 0.406 Uiso 1 1 calc R U
H4B_13 H 1.055054 0.538998 0.616539 0.406 Uiso 1 1 calc R U
H4C_13 H 1.005884 0.505996 0.593291 0.406 Uiso 1 1 calc R U
O1_14 O 0.9388(9) 0.1759(7) 0.8648(6) 0.287(6) Uiso 1 1 d . .
C1_14 C 0.9255(11) 0.2016(9) 0.8918(7) 0.287(6) Uiso 1 1 d D .
H1A_14 H 0.960816 0.214823 0.910688 0.344 Uiso 1 1 calc R U
H1B_14 H 0.899080 0.224408 0.877490 0.344 Uiso 1 1 calc R U
C2_14 C 0.8999(10) 0.1766(8) 0.9122(7) 0.287(6) Uiso 1 1 d D .
H2_14 H 0.885210 0.196548 0.925112 0.344 Uiso 1 1 calc R U
C3_14 C 0.9430(11) 0.1482(9) 0.9413(7) 0.287(6) Uiso 1 1 d D .
H6_14 H 0.928877 0.119302 0.935024 0.344 Uiso 1 1 d R U
H7_14 H 0.979129 0.150672 0.940444 0.344 Uiso 1 1 d R U
H8_14 H 0.948499 0.155072 0.966773 0.344 Uiso 1 1 d R U
C4_14 C 0.8539(11) 0.1454(8) 0.8896(7) 0.287(6) Uiso 1 1 d D .
H4A_14 H 0.863242 0.131148 0.871384 0.431 Uiso 1 1 calc R U
H4B_14 H 0.817770 0.160221 0.876168 0.431 Uiso 1 1 calc R U
H4C_14 H 0.850716 0.124523 0.906704 0.431 Uiso 1 1 calc R U

loop_
_atom_site_aniso_label
_atom_site_aniso_U_11
_atom_site_aniso_U_22
_atom_site_aniso_U_33
_atom_site_aniso_U_23
_atom_site_aniso_U_13
_atom_site_aniso_U_12
C1A 0.062(9) 0.197(16) 0.074(9) 0.002(11) 0.033(8) 0.036(9)
O1A 0.125(8) 0.127(7) 0.093(6) 0.005(5) 0.042(6) 0.024(6)
N1A 0.060(7) 0.145(10) 0.060(6) 0.001(6) 0.030(5) 0.026(6)
C2A 0.072(9) 0.134(14) 0.066(9) -0.018(10) 0.017(7) 0.021(9)
O2A 0.134(9) 0.179(10) 0.095(6) -0.020(7) 0.055(6) -0.021(7)
N2A 0.081(7) 0.113(9) 0.062(6) -0.005(6) 0.019(5) 0.001(7)
C3A 0.055(8) 0.112(12) 0.074(8) 0.018(9) 0.019(7) -0.007(8)
N3A 0.074(7) 0.067(6) 0.079(6) 0.003(5) 0.032(6) -0.021(5)
O3A 0.128(8) 0.065(6) 0.154(8) 0.012(6) 0.072(7) -0.018(6)
N4A 0.079(6) 0.051(6) 0.051(5) -0.014(4) 0.028(5) -0.006(5)
C4A 0.072(8) 0.087(9) 0.036(6) -0.009(6) 0.026(6) -0.005(6)
O4A 0.110(6) 0.086(5) 0.080(5) -0.022(4) 0.054(5) -0.029(4)
N5A 0.072(6) 0.073(6) 0.046(5) 0.004(5) 0.032(4) -0.008(5)
C5A 0.052(7) 0.061(8) 0.039(6) -0.010(6) 0.004(5) 0.000(6)
O5A 0.087(5) 0.063(5) 0.072(5) -0.015(4) 0.049(4) -0.025(4)
C6A 0.051(7) 0.098(10) 0.071(8) -0.018(7) 0.026(6) -0.020(6)
N6A 0.111(8) 0.077(7) 0.049(5) -0.002(5) 0.050(5) -0.013(6)
O6A 0.103(6) 0.092(5) 0.079(5) -0.012(4) 0.064(5) -0.011(4)
C7A 0.164(14) 0.081(10) 0.109(11) 0.012(9) 0.091(10) 0.033(10)
O7A 0.267(13) 0.093(7) 0.127(7) 0.028(6) 0.145(9) 0.040(8)
N7A 0.116(8) 0.081(7) 0.100(7) 0.006(6) 0.072(7) -0.001(6)
C8A 0.083(9) 0.109(12) 0.062(8) 0.027(8) 0.030(7) -0.006(9)
N8A 0.064(7) 0.127(8) 0.054(6) 0.008(5) 0.025(5) 0.012(6)
O8A 0.159(9) 0.094(7) 0.123(7) 0.017(6) 0.103(7) 0.023(6)
C9A 0.102(11) 0.141(11) 0.118(12) -0.001(9) 0.036(9) 0.030(11)
O9A 0.191(12) 0.149(9) 0.119(8) 0.005(7) 0.053(8) 0.010(8)
N9A 0.076(7) 0.139(9) 0.065(6) -0.021(6) 0.030(6) 0.016(6)
C10A 0.102(12) 0.190(10) 0.104(11) -0.031(10) 0.039(9) 0.024(10)
O10A 0.148(9) 0.230(12) 0.124(8) -0.034(7) 0.070(7) 0.035(8)
N10A 0.102(8) 0.071(7) 0.063(6) -0.005(5) 0.038(6) 0.008(5)
O11A 0.077(7) 0.162(8) 0.165(9) -0.025(7) 0.068(6) 0.008(7)
N11A 0.115(8) 0.091(7) 0.075(6) 0.010(6) 0.057(6) 0.000(6)
C11A 0.057(9) 0.149(11) 0.101(9) -0.003(8) 0.028(8) 0.011(9)
C12A 0.111(12) 0.208(13) 0.110(11) -0.013(10) 0.050(11) -0.014(13)
O12A 0.193(12) 0.282(15) 0.144(9) -0.013(9) 0.107(10) -0.025(11)
N12A 0.046(6) 0.142(8) 0.063(6) -0.001(6) 0.025(6) 0.012(6)
N13A 0.066(8) 0.181(11) 0.059(6) -0.009(7) 0.019(6) -0.016(7)
N14A 0.125(9) 0.143(8) 0.094(7) -0.010(7) 0.043(7) 0.032(8)
N15A 0.114(10) 0.178(8) 0.132(9) -0.034(8) 0.074(8) 0.037(9)
N16A 0.112(9) 0.139(9) 0.131(8) 0.013(7) 0.070(8) 0.047(7)
N17A 0.112(9) 0.161(10) 0.128(9) 0.019(7) 0.069(9) -0.028(9)
O1B 0.091(3) 0.241(5) 0.105(3) 0.012(3) 0.042(2) 0.004(3)
N1B 0.091(3) 0.241(5) 0.105(3) 0.012(3) 0.042(2) 0.004(3)
O2B 0.091(3) 0.241(5) 0.105(3) 0.012(3) 0.042(2) 0.004(3)
N2B 0.072(7) 0.160(9) 0.067(6) 0.014(6) 0.025(5) 0.005(6)
C8B 0.091(3) 0.241(5) 0.105(3) 0.012(3) 0.042(2) 0.004(3)
C7B 0.091(3) 0.241(5) 0.105(3) 0.012(3) 0.042(2) 0.004(3)
C6B 0.091(3) 0.241(5) 0.105(3) 0.012(3) 0.042(2) 0.004(3)
C5B 0.091(3) 0.241(5) 0.105(3) 0.012(3) 0.042(2) 0.004(3)
C4B 0.091(3) 0.241(5) 0.105(3) 0.012(3) 0.042(2) 0.004(3)
C3B 0.091(3) 0.241(5) 0.105(3) 0.012(3) 0.042(2) 0.004(3)
C2B 0.091(3) 0.241(5) 0.105(3) 0.012(3) 0.042(2) 0.004(3)
C1B 0.091(3) 0.241(5) 0.105(3) 0.012(3) 0.042(2) 0.004(3)
C9B 0.091(3) 0.241(5) 0.105(3) 0.012(3) 0.042(2) 0.004(3)
N5B 0.072(6) 0.064(6) 0.066(6) 0.009(5) 0.028(5) -0.007(5)
N3B 0.079(7) 0.127(9) 0.082(7) 0.007(6) 0.051(6) 0.008(6)
C17B 0.076(9) 0.109(11) 0.085(10) 0.026(9) 0.035(8) 0.007(8)
C16B 0.071(9) 0.148(14) 0.105(11) 0.022(10) 0.044(8) 0.013(9)
C15B 0.086(11) 0.118(14) 0.167(16) 0.014(13) 0.065(11) 0.033(10)
C14B 0.069(9) 0.113(12) 0.126(12) 0.028(10) 0.039(9) 0.033(8)
C13B 0.102(11) 0.138(13) 0.129(12) 0.052(11) 0.063(11) 0.037(9)
C12B 0.100(11) 0.122(13) 0.104(11) 0.045(10) 0.058(9) 0.040(9)
C11B 0.088(10) 0.129(13) 0.104(11) 0.018(10) 0.032(8) 0.058(10)
C10B 0.111(12) 0.156(15) 0.092(10) 0.031(10) 0.061(10) 0.016(11)
C18B 0.056(8) 0.096(10) 0.128(11) 0.006(9) 0.056(8) 0.011(7)
N4B 0.050(6) 0.098(7) 0.052(5) 0.013(5) 0.012(4) -0.020(5)
C26B 0.066(8) 0.107(11) 0.093(9) 0.045(9) 0.029(7) -0.030(8)
C25B 0.098(11) 0.126(12) 0.100(10) 0.007(9) 0.024(8) -0.019(9)
C24B 0.136(7) 0.141(7) 0.137(7) 0.006(5) 0.065(5) -0.012(5)
C23B 0.059(8) 0.224(17) 0.063(8) 0.057(9) 0.035(7) 0.007(9)
C22B 0.061(10) 0.28(2) 0.081(10) 0.056(12) 0.019(8) 0.008(12)
C21B 0.081(10) 0.25(2) 0.068(9) 0.008(12) 0.044(8) -0.007(12)
C20B 0.075(9) 0.187(15) 0.085(9) -0.002(9) 0.040(8) -0.011(9)
C19B 0.076(9) 0.175(14) 0.070(8) 0.011(10) 0.046(7) -0.023(9)
C27B 0.030(7) 0.184(14) 0.062(8) 0.016(9) 0.005(6) -0.054(8)
C28B 0.063(8) 0.072(9) 0.064(7) 0.008(7) 0.022(6) -0.005(6)
C29B 0.078(9) 0.056(8) 0.094(9) -0.020(7) 0.038(7) -0.019(6)
C30B 0.075(9) 0.077(10) 0.083(9) -0.022(7) 0.023(7) -0.004(7)
C31B 0.062(7) 0.064(8) 0.072(7) 0.004(7) 0.025(6) 0.006(6)
C32B 0.059(7) 0.061(8) 0.042(6) -0.012(6) 0.007(5) -0.023(6)
N6B 0.067(6) 0.055(6) 0.053(5) -0.001(4) 0.032(4) -0.004(4)
N7B 0.059(6) 0.061(6) 0.044(5) 0.005(4) 0.022(4) 0.004(5)
C33B 0.076(8) 0.047(7) 0.048(6) -0.008(5) 0.031(6) -0.014(5)
C34B 0.086(8) 0.063(8) 0.053(6) -0.018(6) 0.035(6) -0.012(6)
C35B 0.081(8) 0.072(8) 0.064(7) 0.010(7) 0.048(6) -0.002(6)
C36B 0.062(7) 0.066(8) 0.034(6) 0.000(5) 0.020(5) -0.010(6)
C37B 0.085(8) 0.052(7) 0.089(8) 0.000(6) 0.053(7) -0.006(6)
C38B 0.072(7) 0.067(7) 0.036(6) -0.007(5) 0.023(5) -0.015(6)
C39B 0.062(7) 0.052(7) 0.063(7) -0.006(6) 0.034(6) -0.003(6)
C40B 0.047(7) 0.067(8) 0.048(7) -0.015(6) 0.017(5) -0.003(6)
N8B 0.067(6) 0.063(6) 0.047(5) 0.002(4) 0.027(4) 0.007(5)
N9B 0.063(6) 0.060(6) 0.056(5) -0.002(4) 0.023(5) -0.016(5)
C41B 0.045(7) 0.067(8) 0.045(6) -0.007(6) 0.013(5) -0.012(6)
C42B 0.058(7) 0.053(7) 0.053(6) 0.001(6) 0.019(5) -0.002(5)
C43B 0.078(8) 0.056(7) 0.054(7) -0.015(6) 0.030(6) -0.004(6)
C44B 0.059(7) 0.079(8) 0.040(6) -0.013(6) 0.016(5) -0.001(6)
C45B 0.080(8) 0.071(8) 0.066(7) -0.004(6) 0.038(6) -0.004(7)
C46B 0.097(9) 0.084(9) 0.065(7) -0.012(7) 0.051(7) -0.017(7)
C47B 0.089(9) 0.084(9) 0.041(6) -0.003(7) 0.039(6) -0.009(7)
C48B 0.067(7) 0.072(8) 0.056(7) -0.001(6) 0.037(6) 0.004(6)
N10B 0.055(6) 0.081(7) 0.041(5) 0.009(5) 0.020(4) -0.002(5)
N11B 0.076(7) 0.083(8) 0.083(6) 0.006(6) 0.051(5) 0.017(6)
C49B 0.063(7) 0.071(8) 0.066(7) -0.005(6) 0.032(6) -0.001(6)
C50B 0.083(8) 0.088(9) 0.057(7) 0.009(6) 0.044(6) 0.003(7)
C51B 0.087(8) 0.074(9) 0.052(6) 0.006(6) 0.044(6) -0.002(7)
C52B 0.063(7) 0.070(8) 0.061(7) 0.009(6) 0.038(6) -0.001(6)
C53B 0.076(8) 0.083(9) 0.068(7) 0.019(6) 0.048(6) -0.004(6)
C54B 0.066(8) 0.066(8) 0.087(8) 0.019(7) 0.048(7) 0.007(6)
C55B 0.090(10) 0.089(11) 0.110(10) 0.025(8) 0.061(8) 0.019(7)
C56B 0.110(10) 0.068(8) 0.112(9) 0.026(7) 0.073(9) 0.009(7)
C57B 0.117(11) 0.073(9) 0.118(10) 0.008(9) 0.081(9) 0.017(8)
C58B 0.057(7) 0.091(9) 0.056(7) 0.009(6) 0.034(6) 0.009(6)
C59B 0.079(8) 0.080(9) 0.071(7) 0.013(7) 0.044(7) -0.003(6)
C60B 0.052(7) 0.072(8) 0.043(6) 0.011(6) 0.025(5) -0.001(6)
C61B 0.067(7) 0.077(7) 0.046(5) 0.009(5) 0.029(5) -0.018(6)
C1C 0.086(9) 0.081(9) 0.063(7) -0.005(7) 0.045(7) 0.012(7)
N1C 0.096(9) 0.104(8) 0.092(8) -0.002(6) 0.030(7) 0.013(7)
C13C 0.051(8) 0.092(9) 0.088(10) -0.015(7) 0.027(8) 0.009(7)
C12C 0.090(11) 0.110(10) 0.081(9) -0.032(7) 0.064(9) -0.006(7)
C11C 0.116(13) 0.121(11) 0.086(10) -0.031(8) 0.066(10) -0.010(9)
C10C 0.087(10) 0.107(9) 0.092(10) -0.009(7) 0.067(8) 0.010(7)
C9C 0.053(8) 0.106(9) 0.036(6) -0.012(5) 0.008(6) -0.005(6)
O1C 0.115(7) 0.234(11) 0.060(5) -0.018(6) 0.056(5) -0.019(7)
C2C 0.083(9) 0.078(9) 0.081(8) 0.020(7) 0.049(7) 0.011(6)
O2C 0.145(9) 0.244(12) 0.044(5) 0.000(6) 0.043(6) 0.001(8)
N2C 0.091(3) 0.241(5) 0.105(3) 0.012(3) 0.042(2) 0.004(3)
C3C 0.088(9) 0.081(9) 0.081(8) -0.005(8) 0.044(7) 0.024(7)
N3C 0.071(10) 0.238(15) 0.103(11) -0.046(10) 0.037(9) 0.000(9)
O3C 0.111(8) 0.322(16) 0.099(7) -0.059(8) 0.074(7) -0.029(8)
O4C 0.080(8) 0.298(15) 0.114(8) -0.043(9) 0.053(7) 0.001(9)
N4C 0.052(7) 0.197(12) 0.090(8) 0.031(7) 0.020(7) -0.006(8)
C30C 0.075(10) 0.123(10) 0.038(7) 0.008(7) 0.029(7) 0.003(8)
C31C 0.091(11) 0.148(12) 0.056(8) 0.005(8) 0.041(9) 0.002(9)
C32C 0.091(11) 0.181(14) 0.063(9) -0.023(8) 0.045(9) -0.033(10)
C33C 0.071(10) 0.151(12) 0.069(9) -0.024(8) 0.035(8) -0.041(9)
C34C 0.061(10) 0.140(11) 0.047(7) -0.002(7) 0.027(7) -0.012(8)
C4C 0.054(7) 0.095(10) 0.051(7) 0.004(7) 0.028(6) 0.020(7)
N5C 0.083(11) 0.183(13) 0.121(11) -0.035(9) 0.064(9) 0.015(9)
O5C 0.077(7) 0.210(11) 0.102(7) -0.013(7) 0.035(6) 0.026(7)
C5C 0.056(7) 0.096(9) 0.058(7) 0.005(7) 0.035(6) -0.004(6)
O6C 0.108(9) 0.35(2) 0.206(13) -0.151(13) 0.063(9) 0.020(10)
C6C 0.081(8) 0.078(8) 0.070(7) -0.005(6) 0.042(7) 0.008(7)
N6C 0.092(11) 0.263(17) 0.063(8) -0.049(9) 0.027(8) -0.032(11)
C7C 0.176(15) 0.093(10) 0.122(10) -0.013(9) 0.095(11) -0.004(9)
O7C 0.153(11) 0.41(2) 0.100(8) -0.138(11) 0.037(8) -0.029(11)
C8C 0.083(9) 0.112(10) 0.080(8) -0.009(7) 0.050(7) 0.003(7)
O8C 0.085(8) 0.263(13) 0.107(7) -0.047(7) 0.044(7) -0.044(9)
C14C 0.069(9) 0.094(11) 0.063(8) -0.015(8) 0.011(7) 0.012(8)
C19C 0.104(10) 0.080(10) 0.063(8) -0.030(7) 0.021(7) 0.008(8)
C18C 0.102(10) 0.063(8) 0.088(9) -0.016(7) 0.029(8) -0.005(7)
C17C 0.072(8) 0.114(12) 0.049(7) -0.008(8) 0.016(6) 0.017(8)
C16C 0.073(8) 0.100(10) 0.066(8) -0.013(7) 0.025(7) -0.011(7)
C15C 0.075(9) 0.127(12) 0.063(8) -0.013(8) 0.033(7) -0.006(8)
C20C 0.090(10) 0.146(12) 0.066(7) -0.026(8) 0.040(7) -0.021(8)
C21C 0.188(16) 0.101(11) 0.139(12) -0.002(9) 0.088(12) 0.050(10)
C22C 0.070(8) 0.080(9) 0.063(7) 0.006(7) 0.033(6) 0.003(6)
C27C 0.085(9) 0.126(11) 0.066(7) 0.022(8) 0.038(7) 0.003(8)
C26C 0.054(8) 0.117(11) 0.061(8) 0.027(8) 0.024(6) 0.005(7)
C25C 0.056(7) 0.108(10) 0.034(6) 0.012(7) 0.018(5) 0.016(7)
C24C 0.036(7) 0.085(9) 0.074(8) 0.013(7) 0.018(6) 0.005(6)
C23C 0.056(7) 0.110(11) 0.051(7) 0.007(7) 0.020(6) 0.007(7)
C28C 0.064(8) 0.139(12) 0.052(6) -0.004(7) 0.030(6) -0.003(7)
C29C 0.114(10) 0.132(11) 0.068(7) 0.029(7) 0.051(8) -0.006(8)
C35C 0.050(8) 0.145(9) 0.076(8) 0.009(8) 0.022(6) 0.012(8)
C40C 0.065(8) 0.128(8) 0.073(8) 0.012(7) 0.029(6) 0.018(8)
C39C 0.075(9) 0.135(8) 0.096(9) 0.005(7) 0.041(8) 0.027(8)
C38C 0.088(10) 0.140(9) 0.080(8) 0.003(7) 0.031(7) 0.013(9)
C37C 0.094(10) 0.148(10) 0.092(9) 0.000(8) 0.031(8) 0.002(9)
C36C 0.073(9) 0.151(10) 0.080(8) 0.021(8) 0.028(7) 0.012(9)
C41C 0.167(15) 0.172(13) 0.088(9) 0.023(9) 0.055(9) -0.018(11)
C42C 0.110(11) 0.129(8) 0.107(9) 0.000(8) 0.059(9) 0.013(9)
N1D 0.097(8) 0.138(9) 0.097(8) -0.014(6) 0.026(6) 0.038(7)
N2D 0.118(9) 0.141(8) 0.112(9) -0.015(7) 0.052(7) 0.049(7)
C1D 0.140(14) 0.135(11) 0.091(10) -0.013(8) 0.026(8) 0.028(10)
C2D 0.085(10) 0.142(10) 0.132(12) -0.032(8) 0.014(8) 0.010(9)
C3D 0.097(12) 0.138(9) 0.096(10) -0.030(8) -0.007(7) 0.031(9)
C4D 0.099(11) 0.131(8) 0.120(11) -0.053(8) 0.017(8) 0.011(9)
C5D 0.098(11) 0.125(9) 0.082(9) -0.019(7) -0.010(6) 0.058(8)
C6D 0.123(12) 0.136(9) 0.072(8) -0.024(8) 0.005(7) 0.056(9)
C7D 0.148(15) 0.147(10) 0.093(10) -0.023(9) 0.027(8) 0.065(10)
C8D 0.114(12) 0.170(10) 0.092(10) -0.038(9) 0.014(8) 0.050(10)
C9D 0.080(10) 0.171(9) 0.090(9) -0.042(8) 0.020(7) 0.044(9)
C10D 0.125(12) 0.122(8) 0.067(8) -0.001(7) 0.018(7) 0.072(8)
C11D 0.082(10) 0.122(8) 0.095(9) -0.033(7) 0.019(7) 0.023(8)
C12D 0.068(9) 0.134(8) 0.085(8) -0.023(7) 0.006(6) 0.035(8)
C13D 0.098(10) 0.135(9) 0.125(10) -0.042(8) 0.050(9) 0.020(8)
N3D 0.091(8) 0.179(8) 0.117(8) -0.029(7) 0.057(7) -0.009(8)
N4D 0.078(7) 0.160(8) 0.117(8) -0.014(6) 0.055(7) 0.019(7)
C14D 0.125(13) 0.205(10) 0.131(12) -0.051(10) 0.076(11) -0.030(14)
C15D 0.076(10) 0.261(13) 0.122(10) -0.061(10) 0.058(9) -0.051(12)
C16D 0.084(10) 0.262(14) 0.119(10) -0.044(10) 0.060(9) -0.051(13)
C17D 0.062(9) 0.205(10) 0.136(10) -0.007(9) 0.071(9) 0.009(10)
C18D 0.105(12) 0.207(11) 0.119(10) 0.017(10) 0.054(10) 0.015(12)
C19D 0.075(9) 0.181(11) 0.130(10) 0.002(8) 0.052(9) 0.009(9)
C20D 0.077(10) 0.158(10) 0.133(9) -0.005(8) 0.061(9) 0.029(9)
C21D 0.045(8) 0.174(9) 0.107(9) -0.015(7) 0.035(7) 0.005(9)
N5D 0.115(9) 0.125(8) 0.128(8) -0.007(6) 0.069(8) 0.031(7)
N6D 0.098(8) 0.159(9) 0.147(9) -0.013(7) 0.083(8) 0.011(7)
C22D 0.084(10) 0.129(10) 0.120(9) -0.017(7) 0.051(9) 0.017(9)
C23D 0.075(10) 0.143(10) 0.141(10) -0.019(8) 0.053(9) 0.007(8)
C24D 0.113(12) 0.176(12) 0.130(10) -0.043(9) 0.051(11) -0.032(11)
C25D 0.116(12) 0.172(11) 0.162(11) -0.053(9) 0.097(11) -0.019(10)
C26D 0.35(3) 0.238(17) 0.226(18) -0.127(16) 0.22(2) -0.16(2)
C27D 0.178(17) 0.242(16) 0.165(14) -0.080(11) 0.114(15) -0.092(16)
C28D 0.107(11) 0.167(10) 0.150(11) -0.030(8) 0.085(11) -0.014(10)
C29D 0.072(9) 0.156(10) 0.113(8) -0.017(7) 0.041(9) 0.006(9)
C1F 0.064(7) 0.065(7) 0.046(5) -0.018(5) 0.020(5) -0.026(6)
CL1 0.087(2) 0.0750(17) 0.0597(15) -0.0077(13) 0.0384(15) -0.0113(15)
CL2 0.079(2) 0.0840(19) 0.0759(17) 0.0092(15) 0.0394(16) 0.0008(16)
CL3 0.082(2) 0.0847(19) 0.0539(15) -0.0049(13) 0.0304(14) -0.0259(15)
C2F 0.110(11) 0.141(12) 0.116(10) 0.015(9) 0.069(9) -0.001(9)
CL4 0.249(7) 0.463(12) 0.439(11) 0.346(10) 0.271(8) 0.218(8)
CL5 0.140(3) 0.159(3) 0.123(3) 0.010(2) 0.071(3) 0.011(3)
CL6 0.139(3) 0.120(3) 0.117(3) 0.021(2) 0.055(2) 0.023(2)
C1_1 0.141(13) 0.127(9) 0.124(11) -0.003(9) 0.060(10) -0.023(10)
O1_1 0.090(7) 0.178(9) 0.131(7) -0.014(7) 0.043(6) -0.043(6)
C2_1 0.141(14) 0.125(10) 0.198(15) -0.012(11) 0.077(12) -0.033(11)
C3_1 0.133(15) 0.108(11) 0.262(16) -0.031(12) 0.062(12) -0.024(9)
C4_1 0.176(16) 0.137(13) 0.248(15) -0.054(12) 0.133(14) -0.066(12)
O1_2 0.100(7) 0.102(7) 0.168(9) 0.032(7) 0.068(7) 0.033(6)
C1_2 0.100(12) 0.104(13) 0.197(17) -0.030(13) 0.074(12) -0.026(9)
C2_2 0.107(12) 0.095(12) 0.129(12) 0.012(9) 0.042(10) 0.008(9)
C3_2 0.079(10) 0.133(13) 0.190(15) 0.007(12) 0.064(11) 0.002(9)
C4_2 0.098(12) 0.137(13) 0.205(16) 0.025(12) 0.073(12) 0.015(10)
O1_4 0.105(6) 0.068(4) 0.058(4) -0.013(4) 0.050(4) -0.016(4)
C1_4 0.109(10) 0.065(7) 0.097(9) -0.013(6) 0.062(7) -0.014(6)
C2_4 0.112(10) 0.078(8) 0.065(7) 0.003(6) 0.048(7) -0.002(6)
C3_4 0.141(12) 0.092(8) 0.087(8) 0.017(7) 0.061(8) 0.010(7)
C4_4 0.155(13) 0.130(11) 0.130(11) -0.025(9) 0.105(10) -0.027(9)
O1_5 0.102(6) 0.065(5) 0.063(4) -0.016(4) 0.042(4) -0.021(4)
C1_5 0.096(9) 0.067(8) 0.069(7) -0.013(6) 0.038(7) 0.000(7)
C2_5 0.137(12) 0.076(8) 0.101(10) -0.024(8) 0.076(10) -0.008(8)
C3_5 0.122(11) 0.083(9) 0.096(9) -0.027(8) 0.048(9) -0.005(8)
C4_5 0.108(12) 0.149(13) 0.137(12) -0.026(10) 0.072(10) -0.022(10)
O1_6 0.104(6) 0.083(5) 0.074(4) 0.007(4) 0.064(5) -0.002(4)
C1_6 0.095(9) 0.084(8) 0.088(8) 0.008(7) 0.067(7) 0.013(7)
C2_6 0.106(10) 0.114(10) 0.092(8) 0.011(8) 0.075(8) -0.003(8)
C4_6 0.120(12) 0.105(10) 0.144(12) 0.044(9) 0.081(10) 0.034(9)
C3_6 0.120(11) 0.160(12) 0.095(9) -0.003(9) 0.079(9) -0.018(9)
O1_7 0.168(8) 0.069(5) 0.104(6) 0.021(4) 0.096(6) 0.016(5)
O1_8 0.117(8) 0.142(8) 0.157(9) -0.048(7) 0.034(7) -0.001(7)

loop_
_atom_type_symbol
_atom_type_description
_atom_type_scat_dispersion_real
_atom_type_scat_dispersion_imag
_atom_type_scat_source
C C 0.0181 0.0091 'International Tables Vol C Tables 4.2.6.8 and 6.1.1.4'
H H 0.0000 0.0000 'International Tables Vol C Tables 4.2.6.8 and 6.1.1.4'
N N 0.0311 0.0180 'International Tables Vol C Tables 4.2.6.8 and 6.1.1.4'
O O 0.0492 0.0322 'International Tables Vol C Tables 4.2.6.8 and 6.1.1.4'
Cl Cl 0.3639 0.7018 'International Tables Vol C Tables 4.2.6.8 and 6.1.1.4'

loop_
_geom_angle_atom_site_label_1
_geom_angle_atom_site_label_2
_geom_angle_atom_site_label_3
_geom_angle
O1A C1A N1A 123.9(14)
O1A C1A C8B 120.1(14)
N1A C1A C8B 115.9(10)
C1A N1A C10B 131.0(10)
C1A N1A H1A 114.5
C10B N1A H1A 114.5
O2A C2A N2A 124.8(10)
O2A C2A C17B 117.3(13)
N2A C2A C17B 117.9(12)
C2A N2A C19B 128.1(9)
C2A N2A H2A 115.9
C19B N2A H2A 115.9
O3A C3A N3A 125.0(12)
O3A C3A C26B 124.8(12)
N3A C3A C26B 109.7(12)
C28B N3A C3A 127.1(10)
C28B N3A H3A 116.5
C3A N3A H3A 116.5
C4A N4A C32B 131.1(9)
C4A N4A H4A 114.4
C32B N4A H4A 114.4
O4A C4A N4A 123.8(10)
O4A C4A C33B 121.2(9)
N4A C4A C33B 115.0(9)
C5A N5A C39B 128.4(8)
C5A N5A H5A 115.8
C39B N5A H5A 115.8
O5A C5A N5A 126.3(8)
O5A C5A C41B 123.0(9)
N5A C5A C41B 110.7(9)
O6A C6A N6A 124.5(8)
O6A C6A C49B 123.5(10)
N6A C6A C49B 111.7(9)
C47B N6A C6A 131.4(8)
C47B N6A H6A 114.3
C6A N6A H6A 114.3
O7A C7A N7A 123.9(12)
O7A C7A C57B 124.5(14)
N7A C7A C57B 111.6(13)
C7A N7A C1C 129.6(11)
C7A N7A H7A 115.2
C1C N7A H7A 115.2
O8A C8A N11A 120.4(14)
O8A C8A N10A 124.9(11)
N11A C8A N10A 114.5(13)
C9C N8A C4C 124.3(9)
C9C N8A H8A 117.8
C4C N8A H8A 117.8
O9A C9A N14A 123.1(12)
O9A C9A C1D 124.8(16)
N14A C9A C1D 111.9(14)
C13C N9A C14C 118.8(9)
C13C N9A H9A 120.6
C14C N9A H9A 120.6
O10A C10A N15A 128.5(13)
O10A C10A C9D 119.5(13)
N15A C10A C9D 111.9(12)
C8A N10A C17C 126.8(10)
C8A N10A H10A 116.6
C17C N10A H10A 116.6
C8A N11A C22C 130.1(11)
C8A N11A H11A 114.9
C22C N11A H11A 114.9
O11A C11A N16A 122.2(16)
O11A C11A C20D 121.3(15)
N16A C11A C20D 116.2(15)
O12A C12A N17A 123(2)
O12A C12A C28D 125.4(19)
N17A C12A C28D 112.1(12)
C30C N12A C25C 120.8(9)
C30C N12A H12A 119.6
C25C N12A H12A 119.6
C34C N13A C35C 122.6(10)
C34C N13A H13X 118.7
C35C N13A H13X 118.7
C9A N14A C38C 130.2(13)
C9A N14A H14A 114.9
C38C N14A H14A 114.9
C10A N15A C14D 128.5(11)
C10A N15A H15A 115.8
C14D N15A H15A 115.8
C11A N16A C22D 134.9(14)
C11A N16A H16A 112.6
C22D N16A H16A 112.6
C12A N17A C30D 128.5(14)
C12A N17A H17A 115.8
C30D N17A H17A 115.8
C34D N18A C13A 128.6(13)
C34D N18A H18A 115.7
C13A N18A H18A 115.7
C14A N19A C42D 131.5(11)
C14A N19A H19A 114.2
C42D N19A H19A 114.2
C15A N20A C51D 140.6(11)
C15A N20A H20A 109.7
C51D N20A H20A 109.7
O13A C13A C35D 132(2)
O13A C13A N18A 113(2)
C35D C13A N18A 113.0(16)
O14A C14A N19A 129.3(11)
O14A C14A C44D 109.9(12)
N19A C14A C44D 120.6(12)
O15A C15A N20A 115.0(12)
O15A C15A C53D 116.2(12)
N20A C15A C53D 128.8(12)
O2B N1B O1B 120.4(15)
O2B N1B C1B 127.8(13)
O1B N1B C1B 111.6(13)
C8B N2B C9B 117.2
N2B C8B C7B 125.2
N2B C8B C1A 116.0(8)
C7B C8B C1A 116.7(8)
C6B C7B C8B 117.5
C6B C7B H7B 121.2
C8B C7B H7B 121.2
O1_1 C6B C7B 125.5(6)
O1_1 C6B C5B 114.3(6)
C7B C6B C5B 119.7
C4B C5B C9B 119.5
C4B C5B C6B 123.6
C9B C5B C6B 116.9
C3B C4B C5B 119.9
C3B C4B H4B 120.0
C5B C4B H4B 120.0
C4B C3B C2B 121.4
C4B C3B H3B 119.3
C2B C3B H3B 119.3
C1B C2B C3B 120.3
C1B C2B H2B 119.9
C3B C2B H2B 119.9
C2B C1B C9B 119.2
C2B C1B N1B 118.0(7)
C9B C1B N1B 118.4(7)
N2B C9B C5B 123.3
N2B C9B C1B 117.3
C5B C9B C1B 119.3
C32B N5B C28B 116.9(9)
C17B N3B C18B 117.2
N3B C17B C16B 125.1
N3B C17B C2A 116.5(9)
C16B C17B C2A 117.5(9)
C15B C16B C17B 117.6
C15B C16B H16B 121.2
C17B C16B H16B 121.2
O1_2 C15B C16B 125.5(7)
O1_2 C15B C14B 112.8(7)
C16B C15B C14B 119.6
C13B C14B C18B 119.5
C13B C14B C15B 123.6
C18B C14B C15B 116.9
C12B C13B C14B 119.9
C12B C13B H13B 120.0
C14B C13B H13B 120.0
C13B C12B C11B 121.4
C13B C12B H12B 119.3
C11B C12B H12B 119.3
C10B C11B C12B 120.3
C10B C11B H11B 119.9
C12B C11B H11B 119.9
C11B C10B N1A 122.7(6)
C11B C10B C18B 119.3
N1A C10B C18B 113.9(6)
N3B C18B C14B 123.3
N3B C18B C10B 117.3
C14B C18B C10B 119.3
C26B N4B C27B 117.2
N4B C26B C25B 125.2
N4B C26B C3A 120.8(7)
C25B C26B C3A 113.5(7)
C24B C25B C26B 117.5
C24B C25B H25B 121.2
C26B C25B H25B 121.2
C25B C24B C23B 119.7
C25B C24B O1_3 130.8(8)
C23B C24B O1_3 108.6(8)
C22B C23B C27B 119.5
C22B C23B C24B 123.6
C27B C23B C24B 116.8
C21B C22B C23B 120.0
C21B C22B H22B 120.0
C23B C22B H22B 120.0
C22B C21B C20B 121.4
C22B C21B H21B 119.3
C20B C21B H21B 119.3
C19B C20B C21B 120.2
C19B C20B H20B 119.9
C21B C20B H20B 119.9
C20B C19B N2A 123.0(6)
C20B C19B C27B 119.3
N2A C19B C27B 116.3(6)
N4B C27B C23B 123.3
N4B C27B C19B 117.3
C23B C27B C19B 119.3
C29B C28B N3A 128.0(11)
C29B C28B N5B 122.6(10)
N3A C28B N5B 109.4(10)
C28B C29B C30B 118.7(10)
C28B C29B H29B 120.6
C30B C29B H29B 120.6
C29B C30B C31B 120.3(10)
C29B C30B H30B 119.8
C31B C30B H30B 119.8
C32B C31B C30B 116.9(10)
C32B C31B H31B 121.6
C30B C31B H31B 121.6
N5B C32B C31B 124.4(10)
N5B C32B N4A 111.8(9)
C31B C32B N4A 123.8(10)
C33B N6B C40B 117.1(8)
C39B N7B C40B 118.1(8)
N6B C33B C34B 127.1(9)
N6B C33B C4A 114.8(9)
C34B C33B C4A 118.1(9)
C33B C34B C35B 115.7(9)
C33B C34B H34B 122.2
C35B C34B H34B 122.2
O1_4 C35B C36B 114.8(10)
O1_4 C35B C34B 123.8(9)
C36B C35B C34B 121.4(9)
C35B C36B C37B 126.2(10)
C35B C36B C40B 118.2(10)
C37B C36B C40B 115.6(9)
C38B C37B C36B 121.0(9)
C38B C37B H37B 119.5
C36B C37B H37B 119.5
C37B C38B C39B 117.2(9)
C37B C38B H38B 121.4
C39B C38B H38B 121.4
N7B C39B C38B 125.1(9)
N7B C39B N5A 112.5(9)
C38B C39B N5A 122.4(9)
N7B C40B N6B 116.5(9)
N7B C40B C36B 122.9(9)
N6B C40B C36B 120.5(9)
C41B N8B C48B 118.8(8)
C47B N9B C48B 117.4(9)
N8B C41B C42B 123.7(8)
N8B C41B C5A 116.4(9)
C42B C41B C5A 119.8(10)
C43B C42B C41B 119.9(9)
C43B C42B H42B 120.1
C41B C42B H42B 120.1
O1_5 C43B C42B 126.6(10)
O1_5 C43B C44B 115.4(9)
C42B C43B C44B 118.0(9)
C48B C44B C45B 115.3(10)
C48B C44B C43B 119.5(9)
C45B C44B C43B 125.1(10)
C46B C45B C44B 119.5(10)
C46B C45B H45B 120.2
C44B C45B H45B 120.2
C45B C46B C47B 120.2(10)
C45B C46B H46B 119.9
C47B C46B H46B 119.9
N9B C47B N6A 111.9(9)
N9B C47B C46B 122.8(11)
N6A C47B C46B 125.2(9)
N9B C48B N8B 115.4(9)
N9B C48B C44B 124.3(9)
N8B C48B C44B 120.2(10)
C49B N10B C60B 117.9(8)
C57B N11B C58B 119.5(10)
N10B C49B C50B 123.9(9)
N10B C49B C6A 116.7(10)
C50B C49B C6A 119.4(10)
C51B C50B C49B 117.3(9)
C51B C50B H50B 121.3
C49B C50B H50B 121.3
C50B C51B O1_6 124.6(9)
C50B C51B C52B 120.9(10)
O1_6 C51B C52B 114.4(10)
C53B C52B C60B 118.5(9)
C53B C52B C51B 123.3(10)
C60B C52B C51B 118.0(10)
C52B C53B C54B 122.7(9)
C52B C53B H53B 118.7
C54B C53B H53B 118.7
C53B C54B C55B 124.6(10)
C53B C54B C58B 117.4(10)
C55B C54B C58B 117.8(11)
O1_7 C55B C56B 125.3(12)
O1_7 C55B C54B 113.9(11)
C56B C55B C54B 120.6(11)
C55B C56B C57B 116.0(11)
C55B C56B H56B 122.0
C57B C56B H56B 122.0
N11B C57B C56B 125.9(11)
N11B C57B C7A 116.8(12)
C56B C57B C7A 117.3(13)
N11B C58B C59B 118.5(10)
N11B C58B C54B 119.9(11)
C59B C58B C54B 121.5(10)
C58B C59B C60B 117.4(9)
C58B C59B C61B 119.7(9)
C60B C59B C61B 122.8(10)
N10B C60B C59B 116.2(9)
N10B C60B C52B 121.3(9)
C59B C60B C52B 122.2(11)
C59B C61B H61A 109.5
C59B C61B H61B 109.5
H61A C61B H61B 109.5
C59B C61B H61C 109.5
H61A C61B H61C 109.5
H61B C61B H61C 109.5
C2C C1C N7A 123.9(12)
C2C C1C C6C 119.3(10)
N7A C1C C6C 116.8(11)
C13C N1C C9C 120.3(10)
N1C C13C C12C 121.0(12)
N1C C13C N9A 115.6(10)
C12C C13C N9A 123.4(11)
C11C C12C C13C 118.5(11)
C11C C12C N3C 118.3(12)
C13C C12C N3C 123.1(14)
C10C C11C C12C 122.4(11)
C10C C11C H11C 118.8
C12C C11C H11C 118.8
C11C C10C C9C 120.6(12)
C11C C10C N2C 115.7(11)
C9C C10C N2C 123.5(12)
N8A C9C C10C 125.7(10)
N8A C9C N1C 117.2(9)
C10C C9C N1C 117.1(11)
C1C C2C C3C 121.1(11)
C1C C2C H2C 119.5
C3C C2C H2C 119.5
O1C N2C O2C 124.5(14)
O1C N2C C10C 121.5(13)
O2C N2C C10C 113.7(14)
C2C C3C C4C 120.0(11)
C2C C3C C7C 121.7(13)
C4C C3C C7C 118.3(11)
O4C N3C O3C 123.7(13)
O4C N3C C12C 118.2(14)
O3C N3C C12C 118.0(13)
C30C N4C C34C 119.0(12)
N12A C30C C31C 122.7(12)
N12A C30C N4C 116.0(10)
C31C C30C N4C 121.3(12)
N5C C31C C32C 116.4(14)
N5C C31C C30C 125.5(14)
C32C C31C C30C 118.1(13)
C33C C32C C31C 121.4(13)
C33C C32C H32C 119.3
C31C C32C H32C 119.3
C32C C33C C34C 122.9(12)
C32C C33C N6C 116.6(13)
C34C C33C N6C 120.5(13)
N13A C34C C33C 125.9(12)
N13A C34C N4C 116.9(11)
C33C C34C N4C 117.2(12)
C5C C4C N8A 121.0(11)
C5C C4C C3C 119.1(9)
N8A C4C C3C 119.9(11)
O6C N5C O5C 120.0(13)
O6C N5C C31C 120.2(15)
O5C N5C C31C 119.2(13)
C4C C5C C6C 120.8(10)
C4C C5C C8C 120.9(9)
C6C C5C C8C 118.2(11)
C5C C6C C1C 119.7(10)
C5C C6C H6C 120.1
C1C C6C H6C 120.1
O8C N6C O7C 125.1(13)
O8C N6C C33C 118.8(14)
O7C N6C C33C 116.0(14)
C3C C7C H7C1 109.5
C3C C7C H7C2 109.5
H7C1 C7C H7C2 109.5
C3C C7C H7C3 109.5
H7C1 C7C H7C3 109.5
H7C2 C7C H7C3 109.5
C5C C8C H8C1 109.5
C5C C8C H8C2 109.5
H8C1 C8C H8C2 109.5
C5C C8C H8C3 109.5
H8C1 C8C H8C3 109.5
H8C2 C8C H8C3 109.5
C19C C14C C15C 121.6(12)
C19C C14C N9A 119.4(13)
C15C C14C N9A 118.9(14)
C14C C19C C18C 120.7(11)
C14C C19C C21C 122.0(13)
C18C C19C C21C 117.2(14)
C17C C18C C19C 118.8(12)
C17C C18C H18C 120.6
C19C C18C H18C 120.6
C18C C17C N10A 116.2(13)
C18C C17C C16C 119.8(11)
N10A C17C C16C 123.8(12)
C17C C16C C15C 119.5(12)
C17C C16C H16C 120.3
C15C C16C H16C 120.3
C14C C15C C16C 119.6(13)
C14C C15C C20C 122.0(11)
C16C C15C C20C 118.4(13)
C15C C20C H20C 109.5
C15C C20C H20D 109.5
H20C C20C H20D 109.5
C15C C20C H20E 109.5
H20C C20C H20E 109.5
H20D C20C H20E 109.5
C19C C21C H21A 109.5
C19C C21C H21C 109.5
H21A C21C H21C 109.5
C19C C21C H21D 109.5
H21A C21C H21D 109.5
H21C C21C H21D 109.5
N11A C22C C23C 122.4(10)
N11A C22C C27C 116.7(12)
C23C C22C C27C 120.8(11)
C26C C27C C22C 119.1(12)
C26C C27C H27C 120.4
C22C C27C H27C 120.4
C25C C26C C27C 120.1(10)
C25C C26C C29C 119.1(12)
C27C C26C C29C 120.8(12)
C26C C25C N12A 120.6(10)
C26C C25C C24C 120.6(10)
N12A C25C C24C 118.8(12)
C23C C24C C25C 119.3(11)
C23C C24C C28C 119.1(10)
C25C C24C C28C 121.6(11)
C24C C23C C22C 119.9(10)
C24C C23C H23C 120.1
C22C C23C H23C 120.1
C24C C28C H28A 109.5
C24C C28C H28B 109.5
H28A C28C H28B 109.5
C24C C28C H28C 109.5
H28A C28C H28C 109.5
H28B C28C H28C 109.5
C26C C29C H29A 109.5
C26C C29C H29C 109.5
H29A C29C H29C 109.5
C26C C29C H29D 109.5
H29A C29C H29D 109.5
H29C C29C H29D 109.5
C40C C35C N13A 117.6(13)
C40C C35C C36C 120.8(13)
N13A C35C C36C 121.6(12)
C39C C40C C35C 115.2(14)
C39C C40C C42C 122.6(12)
C35C C40C C42C 122.2(12)
C40C C39C C38C 126.4(14)
C40C C39C H39C 116.8
C38C C39C H39C 116.8
N14A C38C C37C 126.9(15)
N14A C38C C39C 117.5(13)
C37C C38C C39C 115.5(14)
C36C C37C C38C 122.0(16)
C36C C37C H37C 119.0
C38C C37C H37C 119.0
C37C C36C C35C 119.9(14)
C37C C36C C41C 123.5(15)
C35C C36C C41C 116.4(13)
C36C C41C H41A 109.5
C36C C41C H41B 109.5
H41A C41C H41B 109.5
C36C C41C H41C 109.5
H41A C41C H41C 109.5
H41B C41C H41C 109.5
C40C C42C H42A 109.5
C40C C42C H42C 109.5
H42A C42C H42C 109.5
C40C C42C H42D 109.5
H42A C42C H42D 109.5
H42C C42C H42D 109.5
C1D N1D C12D 115.9
C9D N2D C10D 117.1
N1D C1D C2D 126.0
N1D C1D C9A 114.1(9)
C2D C1D C9A 119.9(9)
C3D C2D C1D 117.6
C3D C2D H2D 121.2
C1D C2D H2D 121.2
O1_8 C3D C2D 124.1(6)
O1_8 C3D C4D 115.9(6)
C2D C3D C4D 119.9
C5D C4D C12D 120.6
C5D C4D C3D 123.1
C12D C4D C3D 116.3
C6D C5D C4D 120.0
C6D C5D H5D 120.0
C4D C5D H5D 120.0
C5D C6D C10D 121.7
C5D C6D C7D 122.6
C10D C6D C7D 115.7
C8D C7D O1_9 127.5(7)
C8D C7D C6D 119.9
O1_9 C7D C6D 112.4(7)
C7D C8D C9D 118.7
C7D C8D H8D 120.7
C9D C8D H8D 120.7
N2D C9D C8D 124.6
N2D C9D C10A 115.8(8)
C8D C9D C10A 119.5(8)
N2D C10D C11D 119.1
N2D C10D C6D 123.9
C11D C10D C6D 117.0
C10D C11D C12D 122.7
C10D C11D C13D 120.2(6)
C12D C11D C13D 117.1(6)
N1D C12D C11D 117.9
N1D C12D C4D 124.2
C11D C12D C4D 117.9
C11D C13D H13A 109.5
C11D C13D H13C 109.5
H13A C13D H13C 109.5
C11D C13D H13D 109.5
H13A C13D H13D 109.5
H13C C13D H13D 109.5
C14D N3D C21D 117.3
C20D N4D C21D 118.1
N3D C14D N15A 112.1(7)
N3D C14D C15D 125.4
N15A C14D C15D 121.7(7)
C16D C15D C14D 117.9
C16D C15D H15D 121.0
C14D C15D H15D 121.0
C15D C16D C17D 118.9
C15D C16D H16D 120.6
C17D C16D H16D 120.6
C16D C17D C21D 118.7
C16D C17D C18D 124.8
C21D C17D C18D 116.4
C19D C18D O1_10 125.5(8)
C19D C18D C17D 119.3
O1_10 C18D C17D 115.1(8)
C18D C19D C20D 119.7
C18D C19D H19D 120.2
C20D C19D H19D 120.2
N4D C20D C19D 122.2
N4D C20D C11A 116.8(9)
C19D C20D C11A 120.9(9)
N4D C21D N3D 114.2
N4D C21D C17D 124.3
N3D C21D C17D 121.6
C22D N5D C29D 117.3
C28D N6D C29D 118.1
N5D C22D N16A 117.1(8)
N5D C22D C23D 125.4
N16A C22D C23D 116.9(8)
C24D C23D C22D 117.9
C24D C23D H23D 121.0
C22D C23D H23D 121.0
C23D C24D C25D 118.9
C23D C24D H24D 120.6
C25D C24D H24D 120.6
C24D C25D C29D 118.8
C24D C25D C26D 124.8
C29D C25D C26D 116.4
C27D C26D O1_11 126.2(8)
C27D C26D C25D 119.3
O1_11 C26D C25D 113.8(8)
C26D C27D C28D 119.7
C26D C27D H27D 120.2
C28D C27D H27D 120.2
N6D C28D C27D 122.2
N6D C28D C12A 120.9(9)
C27D C28D C12A 116.9(9)
N6D C29D N5D 114.2
N6D C29D C25D 124.3
N5D C29D C25D 121.6
O1D N11D O2D 111.0(12)
O1D N11D C60D 117.6(9)
O2D N11D C60D 131.0(12)
C34D N7D C30D 120.0
N18A C34D N7D 106.7(9)
N18A C34D C33D 133.2(9)
N7D C34D C33D 120.0
C34D C33D C32D 120.0
C34D C33D H33D 120.0
C32D C33D H33D 120.0
C33D C32D C31D 120.0
C33D C32D H32D 120.0
C31D C32D H32D 120.0
C30D C31D C32D 120.0
C30D C31D H31D 120.0
C32D C31D H31D 120.0
N17A C30D C31D 125.0(9)
N17A C30D N7D 115.0(10)
C31D C30D N7D 120.0
C35D N8D C43D 117.2
C13A C35D N8D 124.4(12)
C13A C35D C36D 108.7(12)
N8D C35D C36D 125.2
C37D C36D C35D 117.6
C37D C36D H36D 121.2
C35D C36D H36D 121.2
C36D C37D C38D 119.6
C36D C37D O1_12 125.9(7)
C38D C37D O1_12 112.7(7)
C39D C38D C43D 119.5
C39D C38D C37D 123.6
C43D C38D C37D 116.9
C40D C39D C38D 120.0
C40D C39D H39D 120.0
C38D C39D H39D 120.0
C39D C40D C41D 121.4
C39D C40D H40D 119.3
C41D C40D H40D 119.3
C42D C41D C40D 120.2
C42D C41D H41D 119.9
C40D C41D H41D 119.9
C41D C42D C43D 119.3
C41D C42D N19A 121.2(7)
C43D C42D N19A 116.5(7)
N8D C43D C38D 123.3
N8D C43D C42D 117.3
C38D C43D C42D 119.3
C44D N9D C52D 117.2
N9D C44D C45D 125.2
N9D C44D C14A 111.7(8)
C45D C44D C14A 122.1(8)
C46D C45D C44D 117.5
C46D C45D H45D 121.2
C44D C45D H45D 121.2
O1_13 C46D C45D 123.0(8)
O1_13 C46D C47D 115.4(8)
C45D C46D C47D 119.7
C48D C47D C52D 119.5
C48D C47D C46D 123.6
C52D C47D C46D 116.8
C49D C48D C47D 119.9
C49D C48D H48D 120.0
C47D C48D H48D 120.0
C48D C49D C50D 121.4
C48D C49D H49D 119.3
C50D C49D H49D 119.3
C51D C50D C49D 120.2
C51D C50D H50D 119.9
C49D C50D H50D 119.9
C50D C51D N20A 121.2(7)
C50D C51D C52D 119.3
N20A C51D C52D 115.9(7)
N9D C52D C47D 123.3
N9D C52D C51D 117.3
C47D C52D C51D 119.3
C53D N10D C61D 117.2
N10D C53D C54D 125.2
N10D C53D C15A 111.2(7)
C54D C53D C15A 122.7(7)
C55D C54D C53D 117.5
C55D C54D H54D 121.2
C53D C54D H54D 121.2
O1_14 C55D C54D 134.6(11)
O1_14 C55D C56D 105.2(11)
C54D C55D C56D 119.6
C57D C56D C61D 119.5
C57D C56D C55D 123.6
C61D C56D C55D 116.9
C58D C57D C56D 120.0
C58D C57D H57D 120.0
C56D C57D H57D 120.0
C57D C58D C59D 121.4
C57D C58D H58D 119.3
C59D C58D H58D 119.3
C60D C59D C58D 120.3
C60D C59D H59D 119.9
C58D C59D H59D 119.9
C59D C60D N11D 118.5(5)
C59D C60D C61D 119.2
N11D C60D C61D 121.4(5)
N10D C61D C56D 123.3
N10D C61D C60D 117.3
C56D C61D C60D 119.4
CL2 C1F CL3 111.2(5)
CL2 C1F CL1 111.4(5)
CL3 C1F CL1 109.8(5)
CL2 C1F H1F 108.1
CL3 C1F H1F 108.1
CL1 C1F H1F 108.1
CL4 C2F CL6 108.7(7)
CL4 C2F CL5 111.7(8)
CL6 C2F CL5 112.8(8)
CL4 C2F H2F 107.8
CL6 C2F H2F 107.8
CL5 C2F H2F 107.8
C1M O1M H1M 109.5
O1M C1M H1MA 109.5
O1M C1M H1MB 109.5
H1MA C1M H1MB 109.5
O1M C1M H1MC 109.5
H1MA C1M H1MC 109.5
H1MB C1M H1MC 109.5
O2M C2M H2MA 109.9
O2M C2M H2MB 108.3
H2MA C2M H2MB 109.5
O2M C2M H2MC 110.2
H2MA C2M H2MC 109.5
H2MB C2M H2MC 109.5
C2M O2M H2M 109.5
C5M O5M H5M 109.5
O5M C5M H5MA 109.5
O5M C5M H5MB 109.5
H5MA C5M H5MB 109.5
O5M C5M H5MC 109.5
H5MA C5M H5MC 109.5
H5MB C5M H5MC 109.5
O1_1 C1_1 C2_1 107.9(12)
O1_1 C1_1 H1A_1 110.1
C2_1 C1_1 H1A_1 110.1
O1_1 C1_1 H1B_1 110.1
C2_1 C1_1 H1B_1 110.1
H1A_1 C1_1 H1B_1 108.4
C6B O1_1 C1_1 119.8(9)
C1_1 C2_1 C3_1 111.3(13)
C1_1 C2_1 C4_1 110.7(13)
C3_1 C2_1 C4_1 113.6(15)
C1_1 C2_1 H2_1 106.9
C3_1 C2_1 H2_1 106.9
C4_1 C2_1 H2_1 106.9
C2_1 C3_1 H3A_1 109.5
C2_1 C3_1 H3B_1 109.5
H3A_1 C3_1 H3B_1 109.5
C2_1 C3_1 H3C_1 109.5
H3A_1 C3_1 H3C_1 109.5
H3B_1 C3_1 H3C_1 109.5
C2_1 C4_1 H4A_1 109.5
C2_1 C4_1 H4B_1 109.5
H4A_1 C4_1 H4B_1 109.5
C2_1 C4_1 H4C_1 109.5
H4A_1 C4_1 H4C_1 109.5
H4B_1 C4_1 H4C_1 109.5
C15B O1_2 C1_2 120.0(9)
O1_2 C1_2 C2_2 112.6(13)
O1_2 C1_2 H1A_2 109.1
C2_2 C1_2 H1A_2 109.1
O1_2 C1_2 H1B_2 109.1
C2_2 C1_2 H1B_2 109.1
H1A_2 C1_2 H1B_2 107.8
C1_2 C2_2 C4_2 111.6(12)
C1_2 C2_2 C3_2 110.5(12)
C4_2 C2_2 C3_2 112.2(12)
C1_2 C2_2 H2_2 107.5
C4_2 C2_2 H2_2 107.5
C3_2 C2_2 H2_2 107.5
C2_2 C3_2 H3A_2 109.5
C2_2 C3_2 H3B_2 109.5
H3A_2 C3_2 H3B_2 109.5
C2_2 C3_2 H3C_2 109.5
H3A_2 C3_2 H3C_2 109.5
H3B_2 C3_2 H3C_2 109.5
C2_2 C4_2 H4A_2 109.5
C2_2 C4_2 H4B_2 109.5
H4A_2 C4_2 H4B_2 109.5
C2_2 C4_2 H4C_2 109.5
H4A_2 C4_2 H4C_2 109.5
H4B_2 C4_2 H4C_2 109.5
C1_3 O1_3 C24B 106.2(13)
O1_3 C1_3 C2_3 112.5(11)
O1_3 C1_3 H1A_3 109.1
C2_3 C1_3 H1A_3 109.1
O1_3 C1_3 H1B_3 109.1
C2_3 C1_3 H1B_3 109.1
H1A_3 C1_3 H1B_3 107.8
C1_3 C2_3 C4_3 108.7(11)
C1_3 C2_3 C3_3 107.7(12)
C4_3 C2_3 C3_3 113.4(13)
C1_3 C2_3 H2_3 109.0
C4_3 C2_3 H2_3 109.0
C3_3 C2_3 H2_3 109.0
C2_3 C4_3 H4A_3 109.5
C2_3 C4_3 H4B_3 109.5
H4A_3 C4_3 H4B_3 109.5
C2_3 C4_3 H4C_3 109.5
H4A_3 C4_3 H4C_3 109.5
H4B_3 C4_3 H4C_3 109.5
C2_3 C3_3 H3A_3 109.5
C2_3 C3_3 H3B_3 109.5
H3A_3 C3_3 H3B_3 109.5
C2_3 C3_3 H3C_3 109.5
H3A_3 C3_3 H3C_3 109.5
H3B_3 C3_3 H3C_3 109.5
C35B O1_4 C1_4 118.7(7)
O1_4 C1_4 C2_4 107.4(8)
O1_4 C1_4 H1A_4 110.2
C2_4 C1_4 H1A_4 110.2
O1_4 C1_4 H1B_4 110.2
C2_4 C1_4 H1B_4 110.2
H1A_4 C1_4 H1B_4 108.5
C3_4 C2_4 C1_4 109.8(10)
C3_4 C2_4 C4_4 111.6(10)
C1_4 C2_4 C4_4 109.5(9)
C3_4 C2_4 H2_4 108.6
C1_4 C2_4 H2_4 108.6
C4_4 C2_4 H2_4 108.6
C2_4 C3_4 H3A_4 109.5
C2_4 C3_4 H3B_4 109.5
H3A_4 C3_4 H3B_4 109.5
C2_4 C3_4 H3C_4 109.5
H3A_4 C3_4 H3C_4 109.5
H3B_4 C3_4 H3C_4 109.5
C2_4 C4_4 H4A_4 109.5
C2_4 C4_4 H4B_4 109.5
H4A_4 C4_4 H4B_4 109.5
C2_4 C4_4 H4C_4 109.5
H4A_4 C4_4 H4C_4 109.5
H4B_4 C4_4 H4C_4 109.5
C43B O1_5 C1_5 118.3(7)
O1_5 C1_5 C2_5 109.0(8)
O1_5 C1_5 H1A_5 109.9
C2_5 C1_5 H1A_5 109.9
O1_5 C1_5 H1B_5 109.9
C2_5 C1_5 H1B_5 109.9
H1A_5 C1_5 H1B_5 108.3
C3_5 C2_5 C4_5 112.5(10)
C3_5 C2_5 C1_5 110.7(9)
C4_5 C2_5 C1_5 112.9(10)
C3_5 C2_5 H2_5 106.8
C4_5 C2_5 H2_5 106.8
C1_5 C2_5 H2_5 106.8
C2_5 C3_5 H3A_5 109.5
C2_5 C3_5 H3B_5 109.5
H3A_5 C3_5 H3B_5 109.5
C2_5 C3_5 H3C_5 109.5
H3A_5 C3_5 H3C_5 109.5
H3B_5 C3_5 H3C_5 109.5
C2_5 C4_5 H4A_5 109.5
C2_5 C4_5 H4B_5 109.5
H4A_5 C4_5 H4B_5 109.5
C2_5 C4_5 H4C_5 109.5
H4A_5 C4_5 H4C_5 109.5
H4B_5 C4_5 H4C_5 109.5
C51B O1_6 C1_6 117.7(7)
O1_6 C1_6 C2_6 108.1(7)
O1_6 C1_6 H1A_6 110.1
C2_6 C1_6 H1A_6 110.1
O1_6 C1_6 H1B_6 110.1
C2_6 C1_6 H1B_6 110.1
H1A_6 C1_6 H1B_6 108.4
C3_6 C2_6 C1_6 108.4(8)
C3_6 C2_6 C4_6 113.4(10)
C1_6 C2_6 C4_6 111.7(9)
C3_6 C2_6 H2_6 107.7
C1_6 C2_6 H2_6 107.7
C4_6 C2_6 H2_6 107.7
C2_6 C4_6 H4A_6 109.5
C2_6 C4_6 H4B_6 109.5
H4A_6 C4_6 H4B_6 109.5
C2_6 C4_6 H4C_6 109.5
H4A_6 C4_6 H4C_6 109.5
H4B_6 C4_6 H4C_6 109.5
C2_6 C3_6 H3A_6 109.5
C2_6 C3_6 H3B_6 109.5
H3A_6 C3_6 H3B_6 109.5
C2_6 C3_6 H3C_6 109.5
H3A_6 C3_6 H3C_6 109.5
H3B_6 C3_6 H3C_6 109.5
C55B O1_7 C1_7 117.3(9)
O1_7 C1_7 C2_7 109.7(12)
O1_7 C1_7 H1A_7 109.7
C2_7 C1_7 H1A_7 109.7
O1_7 C1_7 H1B_7 109.7
C2_7 C1_7 H1B_7 109.7
H1A_7 C1_7 H1B_7 108.2
C1_7 C2_7 C4_7 108.7(13)
C1_7 C2_7 C3_7 110.4(15)
C4_7 C2_7 C3_7 113.4(16)
C1_7 C2_7 H2_7 108.0
C4_7 C2_7 H2_7 108.0
C3_7 C2_7 H2_7 108.0
C2_7 C3_7 H3A_7 109.5
C2_7 C3_7 H3B_7 109.5
H3A_7 C3_7 H3B_7 109.5
C2_7 C3_7 H3C_7 109.5
H3A_7 C3_7 H3C_7 109.5
H3B_7 C3_7 H3C_7 109.5
C2_7 C4_7 H4A_7 109.5
C2_7 C4_7 H4B_7 109.5
H4A_7 C4_7 H4B_7 109.5
C2_7 C4_7 H4C_7 109.5
H4A_7 C4_7 H4C_7 109.5
H4B_7 C4_7 H4C_7 109.5
C3D O1_8 C1_8 119.1(11)
O1_8 C1_8 C2_8 104.2(14)
O1_8 C1_8 H1A_8 110.9
C2_8 C1_8 H1A_8 110.9
O1_8 C1_8 H1B_8 110.9
C2_8 C1_8 H1B_8 110.9
H1A_8 C1_8 H1B_8 108.9
C1_8 C2_8 C4_8 112.3(17)
C1_8 C2_8 C3_8 100.7(15)
C4_8 C2_8 C3_8 109.8(17)
C1_8 C2_8 H2_8 111.2
C4_8 C2_8 H2_8 111.2
C3_8 C2_8 H2_8 111.2
C2_8 C3_8 H3A_8 109.5
C2_8 C3_8 H3B_8 109.5
H3A_8 C3_8 H3B_8 109.5
C2_8 C3_8 H3C_8 109.5
H3A_8 C3_8 H3C_8 109.5
H3B_8 C3_8 H3C_8 109.5
C2_8 C4_8 H4A_8 109.5
C2_8 C4_8 H4B_8 109.5
H4A_8 C4_8 H4B_8 109.5
C2_8 C4_8 H4C_8 109.5
H4A_8 C4_8 H4C_8 109.5
H4B_8 C4_8 H4C_8 109.5
C7D O1_9 C1_9 113.0(12)
O1_9 C1_9 C2_9 111.3(16)
O1_9 C1_9 H1A_9 109.4
C2_9 C1_9 H1A_9 109.4
O1_9 C1_9 H1B_9 109.4
C2_9 C1_9 H1B_9 109.4
H1A_9 C1_9 H1B_9 108.0
C1_9 C2_9 C3_9 108.2(16)
C1_9 C2_9 C4_9 111.2(16)
C3_9 C2_9 C4_9 115.6(12)
C1_9 C2_9 H2_9 107.2
C3_9 C2_9 H2_9 107.2
C4_9 C2_9 H2_9 107.2
C2_9 C3_9 H3A_9 109.5
C2_9 C3_9 H3B_9 109.5
H3A_9 C3_9 H3B_9 109.5
C2_9 C3_9 H3C_9 109.5
H3A_9 C3_9 H3C_9 109.5
H3B_9 C3_9 H3C_9 109.5
C2_9 C4_9 H4A_9 109.5
C2_9 C4_9 H4B_9 109.5
H4A_9 C4_9 H4B_9 109.5
C2_9 C4_9 H4C_9 109.5
H4A_9 C4_9 H4C_9 109.5
H4B_9 C4_9 H4C_9 109.5
C18D O1_10 C1_10 121.2(12)
O1_10 C1_10 C2_10 109.0(15)
O1_10 C1_10 H1A_10 109.9
C2_10 C1_10 H1A_10 109.9
O1_10 C1_10 H1B_10 109.9
C2_10 C1_10 H1B_10 109.9
H1A_10 C1_10 H1B_10 108.3
C1_10 C2_10 C3_10 113.7(16)
C1_10 C2_10 C4_10 116.2(16)
C3_10 C2_10 C4_10 106.5(11)
C1_10 C2_10 H2_10 106.6
C3_10 C2_10 H2_10 106.6
C4_10 C2_10 H2_10 106.6
C2_10 C3_10 H12_10 109.3
C2_10 C3_10 H13_10 110.1
H12_10 C3_10 H13_10 109.5
C2_10 C3_10 H14_10 109.0
H12_10 C3_10 H14_10 109.5
H13_10 C3_10 H14_10 109.5
C2_10 C4_10 H4A_10 110.3
C2_10 C4_10 H4B_10 106.5
H4A_10 C4_10 H4B_10 109.5
C2_10 C4_10 H4C_10 111.5
H4A_10 C4_10 H4C_10 109.5
H4B_10 C4_10 H4C_10 109.5
C26D O1_11 C1_11 109.9(13)
C2_11 C1_11 O1_11 104.4(16)
C2_11 C1_11 H1A_11 110.9
O1_11 C1_11 H1A_11 110.9
C2_11 C1_11 H1B_11 110.9
O1_11 C1_11 H1B_11 110.9
H1A_11 C1_11 H1B_11 108.9
C1_11 C2_11 C3_11 106.7(18)
C1_11 C2_11 C4_11 105.3(18)
C3_11 C2_11 C4_11 119.1(19)
C1_11 C2_11 H2_11 108.4
C3_11 C2_11 H2_11 108.4
C4_11 C2_11 H2_11 108.4
C2_11 C3_11 H3A_11 109.5
C2_11 C3_11 H3B_11 109.5
H3A_11 C3_11 H3B_11 109.5
C2_11 C3_11 H3C_11 109.5
H3A_11 C3_11 H3C_11 109.5
H3B_11 C3_11 H3C_11 109.5
C2_11 C4_11 H4A_11 109.5
C2_11 C4_11 H4B_11 109.5
H4A_11 C4_11 H4B_11 109.5
C2_11 C4_11 H4C_11 109.5
H4A_11 C4_11 H4C_11 109.5
H4B_11 C4_11 H4C_11 109.5
C37D O1_12 C1_12 110.6(12)
C2_12 C1_12 O1_12 99.2(19)
C2_12 C1_12 H1A_12 111.9
O1_12 C1_12 H1A_12 111.9
C2_12 C1_12 H1B_12 111.9
O1_12 C1_12 H1B_12 111.9
H1A_12 C1_12 H1B_12 109.6
C1_12 C2_12 C4_12 107(2)
C1_12 C2_12 C3_12 109(2)
C4_12 C2_12 C3_12 114(2)
C1_12 C2_12 H2_12 109.2
C4_12 C2_12 H2_12 109.2
C3_12 C2_12 H2_12 109.2
C2_12 C3_12 H3A_12 107.6
C2_12 C3_12 H3B_12 113.3
H3A_12 C3_12 H3B_12 109.5
C2_12 C3_12 H3C_12 107.5
H3A_12 C3_12 H3C_12 109.5
H3B_12 C3_12 H3C_12 109.5
C2_12 C4_12 H4A_12 109.5
C2_12 C4_12 H4B_12 109.5
H4A_12 C4_12 H4B_12 109.5
C2_12 C4_12 H4C_12 109.5
H4A_12 C4_12 H4C_12 109.5
H4B_12 C4_12 H4C_12 109.5
C1_13 O1_13 C46D 125.1(15)
O1_13 C1_13 C2_13 117(2)
O1_13 C1_13 H1A_13 108.1
C2_13 C1_13 H1A_13 108.1
O1_13 C1_13 H1B_13 108.1
C2_13 C1_13 H1B_13 108.1
H1A_13 C1_13 H1B_13 107.3
C1_13 C2_13 C3_13 110(2)
C1_13 C2_13 C4_13 120(2)
C3_13 C2_13 C4_13 108(2)
C1_13 C2_13 H2_13 105.8
C3_13 C2_13 H2_13 105.8
C4_13 C2_13 H2_13 105.8
C2_13 C3_13 H3A_13 112.6
C2_13 C3_13 H3B_13 111.5
H3A_13 C3_13 H3B_13 109.5
C2_13 C3_13 H3C_13 104.2
H3A_13 C3_13 H3C_13 109.5
H3B_13 C3_13 H3C_13 109.5
C2_13 C4_13 H4A_13 109.5
C2_13 C4_13 H4B_13 109.5
H4A_13 C4_13 H4B_13 109.5
C2_13 C4_13 H4C_13 109.5
H4A_13 C4_13 H4C_13 109.5
H4B_13 C4_13 H4C_13 109.5
C55D O1_14 C1_14 105.6(18)
C2_14 C1_14 O1_14 114(2)
C2_14 C1_14 H1A_14 108.7
O1_14 C1_14 H1A_14 108.7
C2_14 C1_14 H1B_14 108.7
O1_14 C1_14 H1B_14 108.7
H1A_14 C1_14 H1B_14 107.6
C1_14 C2_14 C3_14 111(2)
C1_14 C2_14 C4_14 118(2)
C3_14 C2_14 C4_14 101(2)
C1_14 C2_14 H2_14 108.8
C3_14 C2_14 H2_14 108.8
C4_14 C2_14 H2_14 108.8
C2_14 C3_14 H6_14 107.3
C2_14 C3_14 H7_14 109.8
H6_14 C3_14 H7_14 109.5
C2_14 C3_14 H8_14 111.4
H6_14 C3_14 H8_14 109.5
H7_14 C3_14 H8_14 109.5
C2_14 C4_14 H4A_14 109.5
C2_14 C4_14 H4B_14 109.5
H4A_14 C4_14 H4B_14 109.5
C2_14 C4_14 H4C_14 109.5
H4A_14 C4_14 H4C_14 109.5
H4B_14 C4_14 H4C_14 109.5

loop_
_geom_bond_atom_site_label_1
_geom_bond_atom_site_label_2
_geom_bond_distance
C1A O1A 1.260(8)
C1A N1A 1.303(16)
C1A C8B 1.492(16)
N1A C10B 1.409(13)
N1A H1A 0.8800
C2A O2A 1.257(14)
C2A N2A 1.297(14)
C2A C17B 1.509(9)
N2A C19B 1.413(12)
N2A H2A 0.8800
C3A O3A 1.217(14)
C3A N3A 1.395(14)
C3A C26B 1.514(14)
N3A C28B 1.375(12)
N3A H3A 0.8800
N4A C4A 1.345(11)
N4A C32B 1.386(11)
N4A H4A 0.8800
C4A O4A 1.237(10)
C4A C33B 1.504(13)
N5A C5A 1.375(12)
N5A C39B 1.435(11)
N5A H5A 0.8800
C5A O5A 1.202(10)
C5A C41B 1.510(8)
C6A O6A 1.212(11)
C6A N6A 1.396(13)
C6A C49B 1.4999(11)
N6A C47B 1.365(12)
N6A H6A 0.8800
C7A O7A 1.202(14)
C7A N7A 1.348(15)
C7A C57B 1.502(17)
N7A C1C 1.404(13)
N7A H7A 0.8800
C8A O8A 1.228(13)
C8A N11A 1.363(13)
C8A N10A 1.370(15)
N8A C9C 1.349(12)
N8A C4C 1.393(12)
N8A H8A 0.8800
C9A O9A 1.219(17)
C9A N14A 1.369(19)
C9A C1D 1.515(9)
N9A C13C 1.418(13)
N9A C14C 1.428(14)
N9A H9A 0.8800
C10A O10A 1.219(15)
C10A N15A 1.344(17)
C10A C9D 1.500(9)
N10A C17C 1.389(13)
N10A H10A 0.8800
O11A C11A 1.221(16)
N11A C22C 1.392(13)
N11A H11A 0.8800
C11A N16A 1.336(17)
C11A C20D 1.437(17)
C12A O12A 1.256(9)
C12A N17A 1.308(19)
C12A C28D 1.44(2)
N12A C30C 1.367(13)
N12A C25C 1.423(12)
N12A H12A 0.8800
N13A C34C 1.338(14)
N13A C35C 1.411(15)
N13A H13X 0.8800
N14A C38C 1.385(16)
N14A H14A 0.8800
N15A C14D 1.384(15)
N15A H15A 0.8800
N16A C22D 1.377(12)
N16A H16A 0.8800
N17A C30D 1.322(12)
N17A H17A 0.8800
N18A C34D 1.349(12)
N18A C13A 1.42(2)
N18A H18A 0.8800
N19A C14A 1.311(15)
N19A C42D 1.511(14)
N19A H19A 0.8800
N20A C15A 1.322(9)
N20A C51D 1.393(8)
N20A H20A 0.8800
C13A O13A 1.261(10)
C13A C35D 1.28(2)
C14A O14A 1.268(9)
C14A C44D 1.5005(11)
C15A O15A 1.271(9)
C15A C53D 1.483(9)
O1B N1B 1.288(13)
N1B O2B 1.274(15)
N1B C1B 1.477(17)
N2B C8B 1.3143
N2B C9B 1.3643
C8B C7B 1.4149
C7B C6B 1.3869
C7B H7B 0.9500
C6B O1_1 1.335(12)
C6B C5B 1.4228
C5B C4B 1.4100
C5B C9B 1.4200
C4B C3B 1.3693
C4B H4B 0.9500
C3B C2B 1.4119
C3B H3B 0.9500
C2B C1B 1.3792
C2B H2B 0.9500
C1B C9B 1.4364
N5B C32B 1.326(11)
N5B C28B 1.386(12)
N3B C17B 1.3146
N3B C18B 1.3644
C17B C16B 1.4144
C16B C15B 1.3869
C16B H16B 0.9500
C15B O1_2 1.376(12)
C15B C14B 1.4227
C14B C13B 1.4097
C14B C18B 1.4203
C13B C12B 1.3699
C13B H13B 0.9500
C12B C11B 1.4118
C12B H12B 0.9500
C11B C10B 1.3792
C11B H11B 0.9500
C10B C18B 1.4365
N4B C26B 1.3142
N4B C27B 1.3642
C26B C25B 1.4142
C25B C24B 1.3868
C25B H25B 0.9500
C24B C23B 1.4227
C24B O1_3 1.450(17)
C23B C22B 1.4092
C23B C27B 1.4204
C22B C21B 1.3697
C22B H22B 0.9500
C21B C20B 1.4117
C21B H21B 0.9500
C20B C19B 1.3793
C20B H20B 0.9500
C19B C27B 1.4362
C28B C29B 1.357(14)
C29B C30B 1.378(14)
C29B H29B 0.9500
C30B C31B 1.395(14)
C30B H30B 0.9500
C31B C32B 1.385(13)
C31B H31B 0.9500
N6B C33B 1.309(10)
N6B C40B 1.384(11)
N7B C39B 1.309(11)
N7B C40B 1.336(11)
C33B C34B 1.386(12)
C34B C35B 1.389(13)
C34B H34B 0.9500
C35B O1_4 1.365(10)
C35B C36B 1.376(12)
C36B C37B 1.416(13)
C36B C40B 1.432(12)
C37B C38B 1.365(12)
C37B H37B 0.9500
C38B C39B 1.394(12)
C38B H38B 0.9500
N8B C41B 1.332(11)
N8B C48B 1.385(11)
N9B C47B 1.310(11)
N9B C48B 1.351(12)
C41B C42B 1.378(12)
C42B C43B 1.369(12)
C42B H42B 0.9500
C43B O1_5 1.353(10)
C43B C44B 1.432(13)
C44B C48B 1.399(13)
C44B C45B 1.410(13)
C45B C46B 1.352(13)
C45B H45B 0.9500
C46B C47B 1.380(13)
C46B H46B 0.9500
N10B C49B 1.343(11)
N10B C60B 1.367(11)
N11B C57B 1.287(13)
N11B C58B 1.382(12)
C49B C50B 1.429(13)
C50B C51B 1.348(13)
C50B H50B 0.9500
C51B O1_6 1.378(11)
C51B C52B 1.416(13)
C52B C53B 1.376(13)
C52B C60B 1.415(12)
C53B C54B 1.394(13)
C53B H53B 0.9500
C54B C55B 1.416(15)
C54B C58B 1.443(13)
C55B O1_7 1.375(13)
C55B C56B 1.396(15)
C56B C57B 1.415(15)
C56B H56B 0.9500
C58B C59B 1.403(14)
C59B C60B 1.406(13)
C59B C61B 1.522(12)
C61B H61A 0.9800
C61B H61B 0.9800
C61B H61C 0.9800
C1C C2C 1.353(14)
C1C C6C 1.408(14)
N1C C13C 1.364(13)
N1C C9C 1.447(13)
C13C C12C 1.414(14)
C12C C11C 1.397(16)
C12C N3C 1.458(16)
C11C C10C 1.341(15)
C11C H11C 0.9500
C10C C9C 1.435(14)
C10C N2C 1.456(16)
O1C N2C 1.198(14)
C2C C3C 1.376(14)
C2C H2C 0.9500
O2C N2C 1.211(13)
C3C C4C 1.410(15)
C3C C7C 1.500(15)
N3C O4C 1.216(13)
N3C O3C 1.234(14)
N4C C30C 1.416(14)
N4C C34C 1.448(14)
C30C C31C 1.414(16)
C31C N5C 1.380(16)
C31C C32C 1.408(16)
C32C C33C 1.349(17)
C32C H32C 0.9500
C33C C34C 1.412(16)
C33C N6C 1.523(16)
C4C C5C 1.359(14)
N5C O6C 1.167(13)
N5C O5C 1.272(13)
C5C C6C 1.387(13)
C5C C8C 1.524(14)
C6C H6C 0.9500
N6C O8C 1.207(14)
N6C O7C 1.208(15)
C7C H7C1 0.9800
C7C H7C2 0.9800
C7C H7C3 0.9800
C8C H8C1 0.9800
C8C H8C2 0.9800
C8C H8C3 0.9800
C14C C19C 1.321(15)
C14C C15C 1.390(16)
C19C C18C 1.456(17)
C19C C21C 1.537(16)
C18C C17C 1.382(15)
C18C H18C 0.9500
C17C C16C 1.410(15)
C16C C15C 1.418(15)
C16C H16C 0.9500
C15C C20C 1.487(16)
C20C H20C 0.9800
C20C H20D 0.9800
C20C H20E 0.9800
C21C H21A 0.9800
C21C H21C 0.9800
C21C H21D 0.9800
C22C C23C 1.405(14)
C22C C27C 1.414(14)
C27C C26C 1.407(15)
C27C H27C 0.9500
C26C C25C 1.395(15)
C26C C29C 1.536(14)
C25C C24C 1.427(14)
C24C C23C 1.396(14)
C24C C28C 1.470(14)
C23C H23C 0.9500
C28C H28A 0.9800
C28C H28B 0.9800
C28C H28C 0.9800
C29C H29A 0.9800
C29C H29C 0.9800
C29C H29D 0.9800
C35C C40C 1.404(16)
C35C C36C 1.435(18)
C40C C39C 1.363(16)
C40C C42C 1.481(17)
C39C C38C 1.413(17)
C39C H39C 0.9500
C38C C37C 1.392(17)
C37C C36C 1.350(17)
C37C H37C 0.9500
C36C C41C 1.560(17)
C41C H41A 0.9800
C41C H41B 0.9800
C41C H41C 0.9800
C42C H42A 0.9800
C42C H42C 0.9800
C42C H42D 0.9800
N1D C1D 1.3152
N1D C12D 1.3736
N2D C9D 1.3195
N2D C10D 1.3620
C1D C2D 1.4206
C2D C3D 1.3756
C2D H2D 0.9500
C3D O1_8 1.354(11)
C3D C4D 1.4329
C4D C5D 1.3929
C4D C12D 1.4253
C5D C6D 1.3838
C5D H5D 0.9500
C6D C10D 1.4257
C6D C7D 1.4636
C7D C8D 1.3420
C7D O1_9 1.373(15)
C8D C9D 1.4298
C8D H8D 0.9500
C10D C11D 1.4047
C11D C12D 1.4053
C11D C13D 1.530(12)
C13D H13A 0.9800
C13D H13C 0.9800
C13D H13D 0.9800
N3D C14D 1.3271
N3D C21D 1.3620
N4D C20D 1.3320
N4D C21D 1.3503
C14D C15D 1.3928
C15D C16D 1.3762
C15D H15D 0.9500
C16D C17D 1.4136
C16D H16D 0.9500
C17D C21D 1.4146
C17D C18D 1.4353
C18D C19D 1.3613
C18D O1_10 1.368(15)
C19D C20D 1.4364
C19D H19D 0.9500
N5D C22D 1.3270
N5D C29D 1.3622
N6D C28D 1.3319
N6D C29D 1.3502
C22D C23D 1.3926
C23D C24D 1.3763
C23D H23D 0.9500
C24D C25D 1.4134
C24D H24D 0.9500
C25D C29D 1.4143
C25D C26D 1.4354
C26D C27D 1.3612
C26D O1_11 1.369(17)
C27D C28D 1.4368
C27D H27D 0.9500
O1D N11D 1.281(15)
O2D N11D 1.295(15)
N11D C60D 1.432(8)
N7D C34D 1.3900
N7D C30D 1.3900
C34D C33D 1.3900
C33D C32D 1.3900
C33D H33D 0.9500
C32D C31D 1.3900
C32D H32D 0.9500
C31D C30D 1.3900
C31D H31D 0.9500
N8D C35D 1.3147
N8D C43D 1.3641
C35D C36D 1.4143
C36D C37D 1.3871
C36D H36D 0.9500
C37D C38D 1.4227
C37D O1_12 1.555(16)
C38D C39D 1.4099
C38D C43D 1.4202
C39D C40D 1.3698
C39D H39D 0.9500
C40D C41D 1.4120
C40D H40D 0.9500
C41D C42D 1.3792
C41D H41D 0.9500
C42D C43D 1.4365
N9D C44D 1.3139
N9D C52D 1.3644
C44D C45D 1.4143
C45D C46D 1.3870
C45D H45D 0.9500
C46D O1_13 1.362(15)
C46D C47D 1.4227
C47D C48D 1.4096
C47D C52D 1.4202
C48D C49D 1.3693
C48D H48D 0.9500
C49D C50D 1.4119
C49D H49D 0.9500
C50D C51D 1.3792
C50D H50D 0.9500
C51D C52D 1.4365
N10D C53D 1.3143
N10D C61D 1.3645
C53D C54D 1.4146
C54D C55D 1.3871
C54D H54D 0.9500
C55D O1_14 1.26(2)
C55D C56D 1.4229
C56D C57D 1.4100
C56D C61D 1.4197
C57D C58D 1.3695
C57D H57D 0.9500
C58D C59D 1.4120
C58D H58D 0.9500
C59D C60D 1.3791
C59D H59D 0.9500
C60D C61D 1.4365
C1F CL2 1.735(10)
C1F CL3 1.762(9)
C1F CL1 1.778(9)
C1F H1F 1.0000
C2F CL4 1.687(14)
C2F CL6 1.729(14)
C2F CL5 1.763(12)
C2F H2F 1.0000
O1M C1M 1.450(15)
O1M H1M 0.8400
C1M H1MA 0.9800
C1M H1MB 0.9800
C1M H1MC 0.9800
C2M O2M 1.441(19)
C2M H2MA 0.9800
C2M H2MB 0.9800
C2M H2MC 0.9800
O2M H2M 0.8400
O5M C5M 1.278(13)
O5M H5M 0.8400
C5M H5MA 0.9800
C5M H5MB 0.9800
C5M H5MC 0.9800
C1_1 O1_1 1.415(15)
C1_1 C2_1 1.5031(11)
C1_1 H1A_1 0.9900
C1_1 H1B_1 0.9900
C2_1 C3_1 1.524(9)
C2_1 C4_1 1.524(9)
C2_1 H2_1 1.0000
C3_1 H3A_1 0.9800
C3_1 H3B_1 0.9800
C3_1 H3C_1 0.9800
C4_1 H4A_1 0.9800
C4_1 H4B_1 0.9800
C4_1 H4C_1 0.9800
O1_2 C1_2 1.387(16)
C1_2 C2_2 1.5032(11)
C1_2 H1A_2 0.9900
C1_2 H1B_2 0.9900
C2_2 C4_2 1.520(9)
C2_2 C3_2 1.521(9)
C2_2 H2_2 1.0000
C3_2 H3A_2 0.9800
C3_2 H3B_2 0.9800
C3_2 H3C_2 0.9800
C4_2 H4A_2 0.9800
C4_2 H4B_2 0.9800
C4_2 H4C_2 0.9800
O1_3 C1_3 1.4400(11)
C1_3 C2_3 1.5033(11)
C1_3 H1A_3 0.9900
C1_3 H1B_3 0.9900
C2_3 C4_3 1.515(10)
C2_3 C3_3 1.525(10)
C2_3 H2_3 1.0000
C4_3 H4A_3 0.9800
C4_3 H4B_3 0.9800
C4_3 H4C_3 0.9800
C3_3 H3A_3 0.9800
C3_3 H3B_3 0.9800
C3_3 H3C_3 0.9800
O1_4 C1_4 1.466(11)
C1_4 C2_4 1.523(14)
C1_4 H1A_4 0.9900
C1_4 H1B_4 0.9900
C2_4 C3_4 1.461(15)
C2_4 C4_4 1.538(14)
C2_4 H2_4 1.0000
C3_4 H3A_4 0.9800
C3_4 H3B_4 0.9800
C3_4 H3C_4 0.9800
C4_4 H4A_4 0.9800
C4_4 H4B_4 0.9800
C4_4 H4C_4 0.9800
O1_5 C1_5 1.419(11)
C1_5 C2_5 1.5029(11)
C1_5 H1A_5 0.9900
C1_5 H1B_5 0.9900
C2_5 C3_5 1.491(9)
C2_5 C4_5 1.503(9)
C2_5 H2_5 1.0000
C3_5 H3A_5 0.9800
C3_5 H3B_5 0.9800
C3_5 H3C_5 0.9800
C4_5 H4A_5 0.9800
C4_5 H4B_5 0.9800
C4_5 H4C_5 0.9800
O1_6 C1_6 1.447(11)
C1_6 C2_6 1.5029(11)
C1_6 H1A_6 0.9900
C1_6 H1B_6 0.9900
C2_6 C3_6 1.499(8)
C2_6 C4_6 1.524(9)
C2_6 H2_6 1.0000
C4_6 H4A_6 0.9800
C4_6 H4B_6 0.9800
C4_6 H4C_6 0.9800
C3_6 H3A_6 0.9800
C3_6 H3B_6 0.9800
C3_6 H3C_6 0.9800
O1_7 C1_7 1.407(14)
C1_7 C2_7 1.5031(11)
C1_7 H1A_7 0.9900
C1_7 H1B_7 0.9900
C2_7 C4_7 1.514(10)
C2_7 C3_7 1.529(10)
C2_7 H2_7 1.0000
C3_7 H3A_7 0.9800
C3_7 H3B_7 0.9800
C3_7 H3C_7 0.9800
C4_7 H4A_7 0.9800
C4_7 H4B_7 0.9800
C4_7 H4C_7 0.9800
O1_8 C1_8 1.422(18)
C1_8 C2_8 1.5033(11)
C1_8 H1A_8 0.9900
C1_8 H1B_8 0.9900
C2_8 C4_8 1.505(10)
C2_8 C3_8 1.516(10)
C2_8 H2_8 1.0000
C3_8 H3A_8 0.9800
C3_8 H3B_8 0.9800
C3_8 H3C_8 0.9800
C4_8 H4A_8 0.9800
C4_8 H4B_8 0.9800
C4_8 H4C_8 0.9800
O1_9 C1_9 1.45(2)
C1_9 C2_9 1.5030(11)
C1_9 H1A_9 0.9900
C1_9 H1B_9 0.9900
C2_9 C3_9 1.504(10)
C2_9 C4_9 1.544(10)
C2_9 H2_9 1.0000
C3_9 H3A_9 0.9800
C3_9 H3B_9 0.9800
C3_9 H3C_9 0.9800
C4_9 H4A_9 0.9800
C4_9 H4B_9 0.9800
C4_9 H4C_9 0.9800
O1_10 C1_10 1.44(2)
C1_10 C2_10 1.5033(11)
C1_10 H1A_10 0.9900
C1_10 H1B_10 0.9900
C2_10 C3_10 1.522(10)
C2_10 C4_10 1.523(10)
C2_10 H2_10 1.0000
C3_10 H12_10 0.9800
C3_10 H13_10 0.9801
C3_10 H14_10 0.9799
C4_10 H4A_10 0.9800
C4_10 H4B_10 0.9801
C4_10 H4C_10 0.9800
O1_11 C1_11 1.60(2)
C1_11 C2_11 1.5030(11)
C1_11 H1A_11 0.9900
C1_11 H1B_11 0.9900
C2_11 C3_11 1.523(10)
C2_11 C4_11 1.531(10)
C2_11 H2_11 1.0000
C3_11 H3A_11 0.9800
C3_11 H3B_11 0.9800
C3_11 H3C_11 0.9800
C4_11 H4A_11 0.9800
C4_11 H4B_11 0.9800
C4_11 H4C_11 0.9800
O1_12 C1_12 1.56(3)
C1_12 C2_12 1.5031(11)
C1_12 H1A_12 0.9900
C1_12 H1B_12 0.9900
C2_12 C4_12 1.515(10)
C2_12 C3_12 1.515(10)
C2_12 H2_12 1.0000
C3_12 H3A_12 0.9800
C3_12 H3B_12 0.9799
C3_12 H3C_12 0.9801
C4_12 H4A_12 0.9800
C4_12 H4B_12 0.9800
C4_12 H4C_12 0.9800
O1_13 C1_13 1.30(2)
C1_13 C2_13 1.5030(11)
C1_13 H1A_13 0.9900
C1_13 H1B_13 0.9900
C2_13 C3_13 1.505(10)
C2_13 C4_13 1.505(10)
C2_13 H2_13 1.0000
C3_13 H3A_13 0.9799
C3_13 H3B_13 0.9799
C3_13 H3C_13 0.9800
C4_13 H4A_13 0.9800
C4_13 H4B_13 0.9800
C4_13 H4C_13 0.9800
O1_14 C1_14 1.51(3)
C1_14 C2_14 1.5030(11)
C1_14 H1A_14 0.9900
C1_14 H1B_14 0.9900
C2_14 C3_14 1.505(10)
C2_14 C4_14 1.512(10)
C2_14 H2_14 1.0000
C3_14 H6_14 0.9801
C3_14 H7_14 0.9800
C3_14 H8_14 0.9800
C4_14 H4A_14 0.9800
C4_14 H4B_14 0.9800
C4_14 H4C_14 0.9800

loop_
_geom_torsion_atom_site_label_1
_geom_torsion_atom_site_label_2
_geom_torsion_atom_site_label_3
_geom_torsion_atom_site_label_4
_geom_torsion
O1A C1A N1A C10B -4(2)
C8B C1A N1A C10B 174.8(8)
O2A C2A N2A C19B 2(2)
C17B C2A N2A C19B -176.0(8)
O3A C3A N3A C28B -2.6(17)
C26B C3A N3A C28B -174.8(8)
C32B N4A C4A O4A 9.3(16)
C32B N4A C4A C33B -173.4(9)
C39B N5A C5A O5A -4.2(16)
C39B N5A C5A C41B 175.8(8)
O6A C6A N6A C47B 6.7(17)
C49B C6A N6A C47B -167.2(10)
O7A C7A N7A C1C 8(2)
C57B C7A N7A C1C -173.4(11)
O8A C8A N10A C17C -9.3(18)
N11A C8A N10A C17C 175.5(9)
O8A C8A N11A C22C 0.5(18)
N10A C8A N11A C22C 175.8(10)
O9A C9A N14A C38C -1(3)
C1D C9A N14A C38C -175.2(11)
O10A C10A N15A C14D 15(3)
C9D C10A N15A C14D -162.6(11)
O11A C11A N16A C22D 6(2)
C20D C11A N16A C22D 180.0(10)
O12A C12A N17A C30D 1(3)
C28D C12A N17A C30D 178.6(11)
C34D N18A C13A O13A -9(3)
C34D N18A C13A C35D -173.4(12)
C42D N19A C14A O14A -5(3)
C42D N19A C14A C44D -179.0(11)
C51D N20A C15A O15A -5(3)
C51D N20A C15A C53D 177.1(14)
C9B N2B C8B C7B -2.7
C9B N2B C8B C1A -165.5(7)
O1A C1A C8B N2B -167.6(8)
N1A C1A C8B N2B 13.5(12)
O1A C1A C8B C7B 28.1(13)
N1A C1A C8B C7B -150.9(8)
N2B C8B C7B C6B 2.9
C1A C8B C7B C6B 165.6(7)
C8B C7B C6B O1_1 172.3(8)
C8B C7B C6B C5B 1.2
O1_1 C6B C5B C4B 4.6(8)
C7B C6B C5B C4B 176.6
O1_1 C6B C5B C9B -177.0(8)
C7B C6B C5B C9B -5.0
C9B C5B C4B C3B -0.6
C6B C5B C4B C3B 177.7
C5B C4B C3B C2B -2.9
C4B C3B C2B C1B 1.8
C3B C2B C1B C9B 2.8
C3B C2B C1B N1B 159.1(8)
O2B N1B C1B C2B -133.3(11)
O1B N1B C1B C2B 40.8(11)
O2B N1B C1B C9B 23.1(16)
O1B N1B C1B C9B -162.7(7)
C8B N2B C9B C5B -1.7
C8B N2B C9B C1B 177.0
C4B C5B C9B N2B -176.1
C6B C5B C9B N2B 5.4
C4B C5B C9B C1B 5.2
C6B C5B C9B C1B -173.3
C2B C1B C9B N2B 175.0
N1B C1B C9B N2B 18.8(8)
C2B C1B C9B C5B -6.3
N1B C1B C9B C5B -162.4(8)
C18B N3B C17B C16B -2.6
C18B N3B C17B C2A -171.3(6)
O2A C2A C17B N3B -172.7(8)
N2A C2A C17B N3B 5.4(12)
O2A C2A C17B C16B 17.8(12)
N2A C2A C17B C16B -164.1(9)
N3B C17B C16B C15B 2.8
C2A C17B C16B C15B 171.4(6)
C17B C16B C15B O1_2 163.6(7)
C17B C16B C15B C14B 1.3
O1_2 C15B C14B C13B 12.2(6)
C16B C15B C14B C13B 176.6
O1_2 C15B C14B C18B -169.4(6)
C16B C15B C14B C18B -5.0
C18B C14B C13B C12B -0.6
C15B C14B C13B C12B 177.7
C14B C13B C12B C11B -3.0
C13B C12B C11B C10B 1.8
C12B C11B C10B N1A 158.5(7)
C12B C11B C10B C18B 2.9
C1A N1A C10B C11B 20.4(14)
C1A N1A C10B C18B 177.2(10)
C17B N3B C18B C14B -1.7
C17B N3B C18B C10B 177.0
C13B C14B C18B N3B -176.1
C15B C14B C18B N3B 5.4
C13B C14B C18B C10B 5.2
C15B C14B C18B C10B -173.3
C11B C10B C18B N3B 174.9
N1A C10B C18B N3B 17.3(6)
C11B C10B C18B C14B -6.3
N1A C10B C18B C14B -164.0(6)
C27B N4B C26B C25B -2.7
C27B N4B C26B C3A -173.3(6)
O3A C3A C26B N4B -175.1(9)
N3A C3A C26B N4B -2.8(10)
O3A C3A C26B C25B 13.3(13)
N3A C3A C26B C25B -174.4(6)
N4B C26B C25B C24B 2.9
C3A C26B C25B C24B 174.1(6)
C26B C25B C24B C23B 1.2
C26B C25B C24B O1_3 169.0(11)
C25B C24B C23B C22B 176.6
O1_3 C24B C23B C22B 6.4(9)
C25B C24B C23B C27B -5.0
O1_3 C24B C23B C27B -175.2(9)
C27B C23B C22B C21B -0.6
C24B C23B C22B C21B 177.7
C23B C22B C21B C20B -3.0
C22B C21B C20B C19B 1.8
C21B C20B C19B N2A 168.7(7)
C21B C20B C19B C27B 2.8
C2A N2A C19B C20B 21.3(14)
C2A N2A C19B C27B -172.5(10)
C26B N4B C27B C23B -1.7
C26B N4B C27B C19B 177.0
C22B C23B C27B N4B -176.2
C24B C23B C27B N4B 5.4
C22B C23B C27B C19B 5.2
C24B C23B C27B C19B -173.3
C20B C19B C27B N4B 175.0
N2A C19B C27B N4B 8.2(6)
C20B C19B C27B C23B -6.3
N2A C19B C27B C23B -173.0(6)
C3A N3A C28B C29B 10.5(17)
C3A N3A C28B N5B -169.9(9)
C32B N5B C28B C29B 0.3(14)
C32B N5B C28B N3A -179.3(8)
N3A C28B C29B C30B 175.8(10)
N5B C28B C29B C30B -3.8(16)
C28B C29B C30B C31B 5.0(16)
C29B C30B C31B C32B -2.8(15)
C28B N5B C32B C31B 2.1(14)
C28B N5B C32B N4A -177.4(8)
C30B C31B C32B N5B -0.9(15)
C30B C31B C32B N4A 178.6(9)
C4A N4A C32B N5B 174.7(9)
C4A N4A C32B C31B -4.8(16)
C40B N6B C33B C34B 2.2(14)
C40B N6B C33B C4A -178.7(8)
O4A C4A C33B N6B -170.0(9)
N4A C4A C33B N6B 12.5(12)
O4A C4A C33B C34B 9.2(14)
N4A C4A C33B C34B -168.3(9)
N6B C33B C34B C35B -1.2(15)
C4A C33B C34B C35B 179.7(9)
C33B C34B C35B O1_4 179.1(9)
C33B C34B C35B C36B -1.8(15)
O1_4 C35B C36B C37B 0.8(14)
C34B C35B C36B C37B -178.4(10)
O1_4 C35B C36B C40B -177.3(8)
C34B C35B C36B C40B 3.5(14)
C35B C36B C37B C38B -178.2(10)
C40B C36B C37B C38B -0.1(14)
C36B C37B C38B C39B 1.3(14)
C40B N7B C39B C38B 0.0(14)
C40B N7B C39B N5A -179.1(8)
C37B C38B C39B N7B -1.4(14)
C37B C38B C39B N5A 177.7(9)
C5A N5A C39B N7B 175.1(9)
C5A N5A C39B C38B -4.0(14)
C39B N7B C40B N6B -179.2(8)
C39B N7B C40B C36B 1.4(13)
C33B N6B C40B N7B -179.7(8)
C33B N6B C40B C36B -0.3(12)
C35B C36B C40B N7B 177.0(9)
C37B C36B C40B N7B -1.4(13)
C35B C36B C40B N6B -2.5(13)
C37B C36B C40B N6B 179.2(8)
C48B N8B C41B C42B -1.0(13)
C48B N8B C41B C5A -177.6(8)
O5A C5A C41B N8B -177.6(9)
N5A C5A C41B N8B 2.3(11)
O5A C5A C41B C42B 5.6(14)
N5A C5A C41B C42B -174.5(8)
N8B C41B C42B C43B 1.2(14)
C5A C41B C42B C43B 177.7(8)
C41B C42B C43B O1_5 -179.8(9)
C41B C42B C43B C44B -0.4(14)
O1_5 C43B C44B C48B 179.0(9)
C42B C43B C44B C48B -0.5(14)
O1_5 C43B C44B C45B 4.1(14)
C42B C43B C44B C45B -175.4(9)
C48B C44B C45B C46B 8.0(14)
C43B C44B C45B C46B -176.9(10)
C44B C45B C46B C47B -3.8(16)
C48B N9B C47B N6A -179.0(8)
C48B N9B C47B C46B 3.3(15)
C6A N6A C47B N9B -175.4(9)
C6A N6A C47B C46B 2.3(18)
C45B C46B C47B N9B -2.2(17)
C45B C46B C47B N6A -179.6(10)
C47B N9B C48B N8B 178.6(8)
C47B N9B C48B C44B 1.7(14)
C41B N8B C48B N9B -177.0(8)
C41B N8B C48B C44B 0.0(13)
C45B C44B C48B N9B -7.2(14)
C43B C44B C48B N9B 177.4(9)
C45B C44B C48B N8B 176.1(8)
C43B C44B C48B N8B 0.7(14)
C60B N10B C49B C50B -1.1(13)
C60B N10B C49B C6A 179.1(8)
O6A C6A C49B N10B -175.6(9)
N6A C6A C49B N10B -1.7(12)
O6A C6A C49B C50B 4.7(15)
N6A C6A C49B C50B 178.6(9)
N10B C49B C50B C51B 2.3(15)
C6A C49B C50B C51B -178.0(9)
C49B C50B C51B O1_6 -179.3(9)
C49B C50B C51B C52B 2.3(15)
C50B C51B C52B C53B 177.1(10)
O1_6 C51B C52B C53B -1.5(14)
C50B C51B C52B C60B -7.6(14)
O1_6 C51B C52B C60B 173.8(8)
C60B C52B C53B C54B 4.7(15)
C51B C52B C53B C54B -180.0(10)
C52B C53B C54B C55B 178.8(11)
C52B C53B C54B C58B -6.4(15)
C53B C54B C55B O1_7 -8.0(16)
C58B C54B C55B O1_7 177.3(9)
C53B C54B C55B C56B 177.4(11)
C58B C54B C55B C56B 2.7(16)
O1_7 C55B C56B C57B -178.2(11)
C54B C55B C56B C57B -4.3(17)
C58B N11B C57B C56B -5.3(18)
C58B N11B C57B C7A 178.5(10)
C55B C56B C57B N11B 5.8(19)
C55B C56B C57B C7A -177.9(12)
O7A C7A C57B N11B -177.9(15)
N7A C7A C57B N11B 3.1(17)
O7A C7A C57B C56B 6(2)
N7A C7A C57B C56B -173.5(11)
C57B N11B C58B C59B 179.8(11)
C57B N11B C58B C54B 3.1(15)
C53B C54B C58B N11B -177.1(9)
C55B C54B C58B N11B -2.0(14)
C53B C54B C58B C59B 6.4(14)
C55B C54B C58B C59B -178.5(10)
N11B C58B C59B C60B 178.8(9)
C54B C58B C59B C60B -4.6(14)
N11B C58B C59B C61B 1.8(14)
C54B C58B C59B C61B 178.4(9)
C49B N10B C60B C59B -177.8(8)
C49B N10B C60B C52B -4.5(13)
C58B C59B C60B N10B 176.0(9)
C61B C59B C60B N10B -7.1(13)
C58B C59B C60B C52B 2.7(14)
C61B C59B C60B C52B 179.6(9)
C53B C52B C60B N10B -175.6(9)
C51B C52B C60B N10B 8.8(13)
C53B C52B C60B C59B -2.7(14)
C51B C52B C60B C59B -178.3(9)
C7A N7A C1C C2C 10.6(19)
C7A N7A C1C C6C -171.1(12)
C9C N1C C13C C12C -1.7(16)
C9C N1C C13C N9A 177.1(10)
C14C N9A C13C N1C -3.8(16)
C14C N9A C13C C12C 175.0(12)
N1C C13C C12C C11C 1.3(17)
N9A C13C C12C C11C -177.5(11)
N1C C13C C12C N3C 176.4(12)
N9A C13C C12C N3C -2.3(18)
C13C C12C C11C C10C -2.2(19)
N3C C12C C11C C10C -177.6(12)
C12C C11C C10C C9C 3.4(19)
C12C C11C C10C N2C 178.8(12)
C4C N8A C9C C10C 179.8(11)
C4C N8A C9C N1C 0.5(16)
C11C C10C C9C N8A 177.0(11)
N2C C10C C9C N8A 2.0(19)
C11C C10C C9C N1C -3.6(16)
N2C C10C C9C N1C -178.6(12)
C13C N1C C9C N8A -177.8(10)
C13C N1C C9C C10C 2.8(15)
N7A C1C C2C C3C 177.4(10)
C6C C1C C2C C3C -0.9(16)
C11C C10C N2C O1C -5(2)
C9C C10C N2C O1C 169.9(13)
C11C C10C N2C O2C 169.4(13)
C9C C10C N2C O2C -15(2)
C1C C2C C3C C4C 1.3(16)
C1C C2C C3C C7C -177.4(11)
C11C C12C N3C O4C -177.3(14)
C13C C12C N3C O4C 8(2)
C11C C12C N3C O3C -1(2)
C13C C12C N3C O3C -176.5(13)
C25C N12A C30C C31C 177.9(11)
C25C N12A C30C N4C -2.5(14)
C34C N4C C30C N12A 179.6(9)
C34C N4C C30C C31C -0.8(16)
N12A C30C C31C N5C -0.6(19)
N4C C30C C31C N5C 179.9(12)
N12A C30C C31C C32C -179.2(11)
N4C C30C C31C C32C 1.2(17)
N5C C31C C32C C33C -177.7(13)
C30C C31C C32C C33C 1.1(19)
C31C C32C C33C C34C -4(2)
C31C C32C C33C N6C 178.4(12)
C35C N13A C34C C33C -173.1(12)
C35C N13A C34C N4C 6.7(17)
C32C C33C C34C N13A -176.1(12)
N6C C33C C34C N13A 1.5(18)
C32C C33C C34C N4C 4.2(18)
N6C C33C C34C N4C -178.2(11)
C30C N4C C34C N13A 178.4(10)
C30C N4C C34C C33C -1.8(15)
C9C N8A C4C C5C 77.1(14)
C9C N8A C4C C3C -100.5(13)
C2C C3C C4C C5C -1.5(15)
C7C C3C C4C C5C 177.3(11)
C2C C3C C4C N8A 176.1(9)
C7C C3C C4C N8A -5.1(15)
C32C C31C N5C O6C -4(2)
C30C C31C N5C O6C 177.8(16)
C32C C31C N5C O5C -175.2(12)
C30C C31C N5C O5C 6(2)
N8A C4C C5C C6C -176.3(9)
C3C C4C C5C C6C 1.3(15)
N8A C4C C5C C8C 1.0(15)
C3C C4C C5C C8C 178.6(9)
C4C C5C C6C C1C -0.9(15)
C8C C5C C6C C1C -178.2(9)
C2C C1C C6C C5C 0.7(15)
N7A C1C C6C C5C -177.7(9)
C32C C33C N6C O8C -174.1(15)
C34C C33C N6C O8C 8(2)
C32C C33C N6C O7C 8(2)
C34C C33C N6C O7C -169.5(15)
C13C N9A C14C C19C 87.0(14)
C13C N9A C14C C15C -91.2(13)
C15C C14C C19C C18C 2.1(18)
N9A C14C C19C C18C -176.1(10)
C15C C14C C19C C21C 179.2(11)
N9A C14C C19C C21C 1.1(18)
C14C C19C C18C C17C -0.1(17)
C21C C19C C18C C17C -177.4(11)
C19C C18C C17C N10A -178.1(10)
C19C C18C C17C C16C -2.4(16)
C8A N10A C17C C18C -168.2(11)
C8A N10A C17C C16C 16.3(16)
C18C C17C C16C C15C 2.9(16)
N10A C17C C16C C15C 178.3(10)
C19C C14C C15C C16C -1.5(17)
N9A C14C C15C C16C 176.6(10)
C19C C14C C15C C20C -177.6(11)
N9A C14C C15C C20C 0.5(16)
C17C C16C C15C C14C -1.0(16)
C17C C16C C15C C20C 175.3(10)
C8A N11A C22C C23C 5.3(17)
C8A N11A C22C C27C -174.9(10)
N11A C22C C27C C26C 177.1(10)
C23C C22C C27C C26C -3.1(15)
C22C C27C C26C C25C -0.9(15)
C22C C27C C26C C29C -177.8(10)
C27C C26C C25C N12A -176.3(9)
C29C C26C C25C N12A 0.7(14)
C27C C26C C25C C24C 4.2(15)
C29C C26C C25C C24C -178.9(9)
C30C N12A C25C C26C 97.3(12)
C30C N12A C25C C24C -83.1(12)
C26C C25C C24C C23C -3.5(14)
N12A C25C C24C C23C 176.9(9)
C26C C25C C24C C28C 174.4(10)
N12A C25C C24C C28C -5.2(14)
C25C C24C C23C C22C -0.4(14)
C28C C24C C23C C22C -178.4(9)
N11A C22C C23C C24C -176.5(9)
C27C C22C C23C C24C 3.7(15)
C34C N13A C35C C40C 95.5(14)
C34C N13A C35C C36C -83.6(16)
N13A C35C C40C C39C 179.6(10)
C36C C35C C40C C39C -1.4(16)
N13A C35C C40C C42C 1.7(16)
C36C C35C C40C C42C -179.3(11)
C35C C40C C39C C38C 5.6(18)
C42C C40C C39C C38C -176.5(12)
C9A N14A C38C C37C 0(2)
C9A N14A C38C C39C 176.9(14)
C40C C39C C38C N14A 176.8(11)
C40C C39C C38C C37C -6.0(19)
N14A C38C C37C C36C 178.8(13)
C39C C38C C37C C36C 2.0(19)
C38C C37C C36C C35C 2(2)
C38C C37C C36C C41C 177.0(12)
C40C C35C C36C C37C -2.1(18)
N13A C35C C36C C37C 176.9(11)
C40C C35C C36C C41C -177.7(11)
N13A C35C C36C C41C 1.3(17)
C12D N1D C1D C2D -0.6
C12D N1D C1D C9A -179.6(7)
O9A C9A C1D N1D -169.2(14)
N14A C9A C1D N1D 4.9(13)
O9A C9A C1D C2D 12(2)
N14A C9A C1D C2D -174.1(8)
N1D C1D C2D C3D 2.0
C9A C1D C2D C3D -179.2(8)
C1D C2D C3D O1_8 177.7(7)
C1D C2D C3D C4D -1.4
O1_8 C3D C4D C5D -0.4(7)
C2D C3D C4D C5D 178.8
O1_8 C3D C4D C12D -179.4(7)
C2D C3D C4D C12D -0.1
C12D C4D C5D C6D -0.9
C3D C4D C5D C6D -179.8
C4D C5D C6D C10D -0.5
C4D C5D C6D C7D 178.9
C5D C6D C7D C8D -178.6
C10D C6D C7D C8D 0.8
C5D C6D C7D O1_9 -2.9(8)
C10D C6D C7D O1_9 176.5(8)
O1_9 C7D C8D C9D -176.9(9)
C6D C7D C8D C9D -1.9
C10D N2D C9D C8D 1.1
C10D N2D C9D C10A -178.3(8)
C7D C8D C9D N2D 1.0
C7D C8D C9D C10A -179.6(8)
O10A C10A C9D N2D -166.6(11)
N15A C10A C9D N2D 11.0(14)
O10A C10A C9D C8D 14.0(17)
N15A C10A C9D C8D -168.4(9)
C9D N2D C10D C11D 177.8
C9D N2D C10D C6D -2.3
C5D C6D C10D N2D -179.2
C7D C6D C10D N2D 1.4
C5D C6D C10D C11D 0.7
C7D C6D C10D C11D -178.7
N2D C10D C11D C12D -179.5
C6D C10D C11D C12D 0.5
N2D C10D C11D C13D -2.2(7)
C6D C10D C11D C13D 177.9(7)
C1D N1D C12D C11D 179.3
C1D N1D C12D C4D -1.2
C10D C11D C12D N1D 177.6
C13D C11D C12D N1D 0.1(7)
C10D C11D C12D C4D -1.9
C13D C11D C12D C4D -179.3(7)
C5D C4D C12D N1D -177.4
C3D C4D C12D N1D 1.6
C5D C4D C12D C11D 2.1
C3D C4D C12D C11D -179.0
C21D N3D C14D N15A 173.0(7)
C21D N3D C14D C15D 2.8
C10A N15A C14D N3D 179.1(12)
C10A N15A C14D C15D -10.4(17)
N3D C14D C15D C16D -1.7
N15A C14D C15D C16D -171.0(8)
C14D C15D C16D C17D -2.1
C15D C16D C17D C21D 4.6
C15D C16D C17D C18D -175.2
C16D C17D C18D C19D -177.9
C21D C17D C18D C19D 2.4
C16D C17D C18D O1_10 -2.0(9)
C21D C17D C18D O1_10 178.2(9)
O1_10 C18D C19D C20D -176.3(10)
C17D C18D C19D C20D -0.9
C21D N4D C20D C19D -0.6
C21D N4D C20D C11A -176.7(7)
C18D C19D C20D N4D -0.1
C18D C19D C20D C11A 175.9(8)
O11A C11A C20D N4D 167.6(11)
N16A C11A C20D N4D -6.5(13)
O11A C11A C20D C19D -8.6(17)
N16A C11A C20D C19D 177.3(8)
C20D N4D C21D N3D -177.1
C20D N4D C21D C17D 2.4
C14D N3D C21D N4D 179.4
C14D N3D C21D C17D -0.1
C16D C17D C21D N4D 177.0
C18D C17D C21D N4D -3.2
C16D C17D C21D N3D -3.5
C18D C17D C21D N3D 176.2
C29D N5D C22D N16A 173.3(7)
C29D N5D C22D C23D 2.8
C11A N16A C22D N5D -176.9(12)
C11A N16A C22D C23D -5.6(16)
N5D C22D C23D C24D -1.7
N16A C22D C23D C24D -172.2(7)
C22D C23D C24D C25D -2.1
C23D C24D C25D C29D 4.5
C23D C24D C25D C26D -175.2
C24D C25D C26D C27D -177.9
C29D C25D C26D C27D 2.4
C24D C25D C26D O1_11 -7.3(11)
C29D C25D C26D O1_11 173.0(11)
O1_11 C26D C27D C28D -170.2(12)
C25D C26D C27D C28D -0.9
C29D N6D C28D C27D -0.6
C29D N6D C28D C12A -179.4(10)
C26D C27D C28D N6D -0.1
C26D C27D C28D C12A 178.8(9)
O12A C12A C28D N6D -176.7(13)
N17A C12A C28D N6D 5.4(18)
O12A C12A C28D C27D 5(2)
N17A C12A C28D C27D -173.4(11)
C28D N6D C29D N5D -177.1
C28D N6D C29D C25D 2.4
C22D N5D C29D N6D 179.4
C22D N5D C29D C25D -0.1
C24D C25D C29D N6D 177.0
C26D C25D C29D N6D -3.3
C24D C25D C29D N5D -3.5
C26D C25D C29D N5D 176.2
C13A N18A C34D N7D -173.9(15)
C13A N18A C34D C33D 10(2)
C30D N7D C34D N18A -176.8(9)
C30D N7D C34D C33D 0.0
N18A C34D C33D C32D 175.8(12)
N7D C34D C33D C32D 0.0
C34D C33D C32D C31D 0.0
C33D C32D C31D C30D 0.0
C12A N17A C30D C31D 14(2)
C12A N17A C30D N7D -168.4(15)
C32D C31D C30D N17A 177.1(11)
C32D C31D C30D N7D 0.0
C34D N7D C30D N17A -177.4(10)
C34D N7D C30D C31D 0.0
O13A C13A C35D N8D -170(2)
N18A C13A C35D N8D -10(2)
O13A C13A C35D C36D 25(3)
N18A C13A C35D C36D -175.2(13)
C43D N8D C35D C13A -165.7(14)
C43D N8D C35D C36D -2.7
C13A C35D C36D C37D 168.2(12)
N8D C35D C36D C37D 2.9
C35D C36D C37D C38D 1.2
C35D C36D C37D O1_12 165.0(10)
C36D C37D C38D C39D 176.6
O1_12 C37D C38D C39D 10.9(9)
C36D C37D C38D C43D -5.0
O1_12 C37D C38D C43D -170.7(9)
C43D C38D C39D C40D -0.6
C37D C38D C39D C40D 177.7
C38D C39D C40D C41D -2.9
C39D C40D C41D C42D 1.8
C40D C41D C42D C43D 2.9
C40D C41D C42D N19A 162.5(9)
C14A N19A C42D C41D 26.8(19)
C14A N19A C42D C43D -173.1(14)
C35D N8D C43D C38D -1.6
C35D N8D C43D C42D 177.0
C39D C38D C43D N8D -176.1
C37D C38D C43D N8D 5.4
C39D C38D C43D C42D 5.2
C37D C38D C43D C42D -173.3
C41D C42D C43D N8D 175.0
N19A C42D C43D N8D 14.4(9)
C41D C42D C43D C38D -6.3
N19A C42D C43D C38D -166.9(9)
C52D N9D C44D C45D -2.6
C52D N9D C44D C14A -170.8(9)
O14A C14A C44D N9D -173.6(11)
N19A C14A C44D N9D 1.7(17)
O14A C14A C44D C45D 17.8(17)
N19A C14A C44D C45D -166.8(11)
N9D C44D C45D C46D 2.9
C14A C44D C45D C46D 169.8(10)
C44D C45D C46D O1_13 164.6(11)
C44D C45D C46D C47D 1.2
O1_13 C46D C47D C48D 12.0(10)
C45D C46D C47D C48D 176.6
O1_13 C46D C47D C52D -169.6(10)
C45D C46D C47D C52D -5.0
C52D C47D C48D C49D -0.6
C46D C47D C48D C49D 177.8
C47D C48D C49D C50D -3.0
C48D C49D C50D C51D 1.8
C49D C50D C51D N20A 160.5(9)
C49D C50D C51D C52D 2.8
C15A N20A C51D C50D 30(2)
C15A N20A C51D C52D -172.0(19)
C44D N9D C52D C47D -1.7
C44D N9D C52D C51D 177.0
C48D C47D C52D N9D -176.1
C46D C47D C52D N9D 5.4
C48D C47D C52D C51D 5.2
C46D C47D C52D C51D -173.3
C50D C51D C52D N9D 174.9
N20A C51D C52D N9D 16.2(9)
C50D C51D C52D C47D -6.3
N20A C51D C52D C47D -165.1(9)
C61D N10D C53D C54D -2.6
C61D N10D C53D C15A -171.7(9)
O15A C15A C53D N10D -171.4(14)
N20A C15A C53D N10D 7(2)
O15A C15A C53D C54D 19(2)
N20A C15A C53D C54D -162.8(15)
N10D C53D C54D C55D 2.9
C15A C53D C54D C55D 170.7(10)
C53D C54D C55D O1_14 171.4(14)
C53D C54D C55D C56D 1.2
O1_14 C55D C56D C57D 3.9(10)
C54D C55D C56D C57D 176.6
O1_14 C55D C56D C61D -177.7(10)
C54D C55D C56D C61D -5.0
C61D C56D C57D C58D -0.6
C55D C56D C57D C58D 177.7
C56D C57D C58D C59D -3.0
C57D C58D C59D C60D 1.8
C58D C59D C60D N11D 172.0(8)
C58D C59D C60D C61D 2.8
O1D N11D C60D C59D 26.7(8)
O2D N11D C60D C59D -146.1(11)
O1D N11D C60D C61D -164.3(8)
O2D N11D C60D C61D 22.9(10)
C53D N10D C61D C56D -1.7
C53D N10D C61D C60D 177.0
C57D C56D C61D N10D -176.1
C55D C56D C61D N10D 5.4
C57D C56D C61D C60D 5.2
C55D C56D C61D C60D -173.3
C59D C60D C61D N10D 175.0
N11D C60D C61D N10D 6.1
C59D C60D C61D C56D -6.3
N11D C60D C61D C56D -175.2
C7B C6B O1_1 C1_1 2.0(13)
C5B C6B O1_1 C1_1 173.5(9)
C2_1 C1_1 O1_1 C6B 163.7(11)
O1_1 C1_1 C2_1 C3_1 -66.2(17)
O1_1 C1_1 C2_1 C4_1 166.4(13)
C16B C15B O1_2 C1_2 4.2(13)
C14B C15B O1_2 C1_2 167.5(9)
C15B O1_2 C1_2 C2_2 -167.5(10)
O1_2 C1_2 C2_2 C4_2 -54.4(17)
O1_2 C1_2 C2_2 C3_2 -179.9(11)
C25B C24B O1_3 C1_3 6.2(19)
C23B C24B O1_3 C1_3 175.0(12)
C24B O1_3 C1_3 C2_3 -161.0(13)
O1_3 C1_3 C2_3 C4_3 -48(2)
O1_3 C1_3 C2_3 C3_3 75(2)
C36B C35B O1_4 C1_4 177.0(9)
C34B C35B O1_4 C1_4 -3.8(14)
C35B O1_4 C1_4 C2_4 178.4(9)
O1_4 C1_4 C2_4 C3_4 -68.3(11)
O1_4 C1_4 C2_4 C4_4 168.8(10)
C42B C43B O1_5 C1_5 -3.5(14)
C44B C43B O1_5 C1_5 177.1(8)
C43B O1_5 C1_5 C2_5 -176.5(9)
O1_5 C1_5 C2_5 C3_5 63.9(12)
O1_5 C1_5 C2_5 C4_5 -63.3(13)
C50B C51B O1_6 C1_6 -4.9(14)
C52B C51B O1_6 C1_6 173.7(9)
C51B O1_6 C1_6 C2_6 -176.7(8)
O1_6 C1_6 C2_6 C3_6 -176.5(9)
O1_6 C1_6 C2_6 C4_6 57.9(12)
C56B C55B O1_7 C1_7 7.2(17)
C54B C55B O1_7 C1_7 -167.1(11)
C55B O1_7 C1_7 C2_7 173.6(11)
O1_7 C1_7 C2_7 C4_7 -62.7(17)
O1_7 C1_7 C2_7 C3_7 172.3(15)
C2D C3D O1_8 C1_8 -2.4(14)
C4D C3D O1_8 C1_8 176.7(11)
C3D O1_8 C1_8 C2_8 179.5(12)
O1_8 C1_8 C2_8 C4_8 59(2)
O1_8 C1_8 C2_8 C3_8 175.8(14)
C8D C7D O1_9 C1_9 -2.4(18)
C6D C7D O1_9 C1_9 -177.7(12)
C7D O1_9 C1_9 C2_9 -176.3(14)
O1_9 C1_9 C2_9 C3_9 -55(2)
O1_9 C1_9 C2_9 C4_9 177.3(15)
C19D C18D O1_10 C1_10 3.9(19)
C17D C18D O1_10 C1_10 -171.7(13)
C18D O1_10 C1_10 C2_10 170.8(13)
O1_10 C1_10 C2_10 C3_10 177.4(15)
O1_10 C1_10 C2_10 C4_10 -58(2)
C27D C26D O1_11 C1_11 15.0(18)
C25D C26D O1_11 C1_11 -154.8(12)
C26D O1_11 C1_11 C2_11 168.3(15)
O1_11 C1_11 C2_11 C3_11 46(2)
O1_11 C1_11 C2_11 C4_11 173.3(17)
C36D C37D O1_12 C1_12 9.3(18)
C38D C37D O1_12 C1_12 174.0(14)
C37D O1_12 C1_12 C2_12 176.7(16)
O1_12 C1_12 C2_12 C4_12 -175.9(19)
O1_12 C1_12 C2_12 C3_12 61(2)
C45D C46D O1_13 C1_13 -6(2)
C47D C46D O1_13 C1_13 158.2(16)
C46D O1_13 C1_13 C2_13 -179.4(17)
O1_13 C1_13 C2_13 C3_13 67(3)
O1_13 C1_13 C2_13 C4_13 -167(2)
C54D C55D O1_14 C1_14 6(2)
C56D C55D O1_14 C1_14 177.4(13)
C55D O1_14 C1_14 C2_14 167.1(18)
O1_14 C1_14 C2_14 C3_14 72(3)
O1_14 C1_14 C2_14 C4_14 -44(3)
